data_4118943
loop_
_publ_author_name
'Shujun Li'
'Shumei Liu'
'Shuxia Liu'
'Yiwei Liu'
'Qun Tang'
'Zhan Shi'
'Shuxin Ouyang'
'Jinhua Ye'

_publ_section_title
;
 {Ta12}/{Ta16} Cluster-Containing Polytantalotungstates with Remarkable
 Photocatalytic H2 Evolution Activity
;
_journal_name_full 'Journal of the American Chemical Society'
_journal_page_first 19716
_journal_page_last 19721
_journal_paper_doi 10.1021/ja307484a
_journal_volume 134
_journal_year 2012
_chemical_formula_sum 'Cs10.5 H65.5 K4 O196 Si4 Ta16 W36'
_chemical_formula_weight 14379.5513
_chemical_name_systematic
; 
 ? 
;
_space_group_IT_number 15
_symmetry_cell_setting monoclinic
_symmetry_space_group_name_Hall '-C 2yc'
_symmetry_space_group_name_H-M 'C 1 2/c 1'
_atom_sites_solution_primary direct
_atom_sites_solution_secondary difmap
_audit_creation_method SHELXL-97
_cell_angle_alpha 90.000(5)
_cell_angle_beta 123.959(5)
_cell_angle_gamma 90.000(5)
_cell_formula_units_Z 4
_cell_length_a 34.181(5)
_cell_length_b 30.283(5)
_cell_length_c 23.229(5)
_cell_measurement_temperature 293(2)
_cell_volume 19943(6)
_computing_cell_refinement 'Bruker SMART'
_computing_data_collection 'Bruker SMART'
_computing_data_reduction 'Bruker SMART'
_computing_molecular_graphics 'Bruker SHELXTL'
_computing_publication_material 'Bruker SHELXTL'
_computing_structure_refinement 'SHELXL-97 (Sheldrick, 1997)'
_computing_structure_solution 'SHELXS-97 (Sheldrick, 1990)'
_diffrn_ambient_temperature 293(2)
_diffrn_detector_area_resol_mean '100x100 microns'
_diffrn_measured_fraction_theta_full 0.994
_diffrn_measured_fraction_theta_max 0.994
_diffrn_measurement_device_type 'CCD area detector'
_diffrn_measurement_method 'phi and omega scans'
_diffrn_radiation_monochromator graphite
_diffrn_radiation_source 'fine-focus sealed tube'
_diffrn_radiation_type MoK\a
_diffrn_radiation_wavelength 0.71069
_diffrn_reflns_av_R_equivalents 0.1115
_diffrn_reflns_av_sigmaI/netI 0.1362
_diffrn_reflns_limit_h_max 40
_diffrn_reflns_limit_h_min -26
_diffrn_reflns_limit_k_max 36
_diffrn_reflns_limit_k_min -35
_diffrn_reflns_limit_l_max 24
_diffrn_reflns_limit_l_min -27
_diffrn_reflns_number 50386
_diffrn_reflns_theta_full 25.03
_diffrn_reflns_theta_max 25.03
_diffrn_reflns_theta_min 1.11
_diffrn_standards_decay_% none
_diffrn_standards_interval_count none
_diffrn_standards_interval_time none
_diffrn_standards_number none
_exptl_absorpt_coefficient_mu 31.501
_exptl_absorpt_correction_T_max 0.001
_exptl_absorpt_correction_T_min 0.000
_exptl_absorpt_correction_type multi-scan
_exptl_absorpt_process_details 'ABSCOR by T.Higashi 8 March, 1995'
_exptl_crystal_colour colourless
_exptl_crystal_density_diffrn 4.690
_exptl_crystal_description polyhedral
_exptl_crystal_F_000 24127.6
_exptl_crystal_size_max 0.26
_exptl_crystal_size_mid 0.25
_exptl_crystal_size_min 0.24
_refine_diff_density_max 7.4
_refine_diff_density_min -4.115
_refine_diff_density_rms 0.621
_refine_ls_extinction_coef 0.0000082(12)
_refine_ls_extinction_expression Fc^*^=kFc[1+0.001xFc^2^\l^3^/sin(2\q)]^-1/4^
_refine_ls_extinction_method SHELXL
_refine_ls_goodness_of_fit_ref 1.009
_refine_ls_matrix_type full
_refine_ls_number_parameters 1192
_refine_ls_number_reflns 17539
_refine_ls_number_restraints 312
_refine_ls_restrained_S_all 1.004
_refine_ls_R_factor_all 0.1342
_refine_ls_R_factor_gt 0.0671
_refine_ls_shift/su_max 0.033
_refine_ls_shift/su_mean 0.000
_refine_ls_structure_factor_coef Fsqd
_refine_ls_weighting_details 'calc w=1/[\s^2^(Fo^2^)+(0.0852P)^2^+0.0000P] where P=(Fo^2^+2Fc^2^)/3'
_refine_ls_weighting_scheme calc
_refine_ls_wR_factor_gt 0.1659
_refine_ls_wR_factor_ref 0.1891
_reflns_number_gt 9764
_reflns_number_total 17539
_reflns_threshold_expression >2sigma(I)
_cod_data_source_file ja307484a_si_002_1.cif
_cod_data_source_block 4
_cod_original_formula_sum 'Cs10.5 H65.5 K4 O196 Si4 Ta16 W36 '
_cod_database_code 4118943

loop_
_symmetry_equiv_pos_as_xyz
'x, y, z'
'-x, y, -z+1/2'
'x+1/2, y+1/2, z'
'-x+1/2, y+1/2, -z+1/2'
'-x, -y, -z'
'x, -y, z-1/2'
'-x+1/2, -y+1/2, -z'
'x+1/2, -y+1/2, z-1/2'

loop_
_atom_site_label
_atom_site_type_symbol
_atom_site_fract_x
_atom_site_fract_y
_atom_site_fract_z
_atom_site_U_iso_or_equiv
_atom_site_adp_type
_atom_site_occupancy
_atom_site_symmetry_multiplicity
_atom_site_calc_flag
_atom_site_refinement_flags
Cs1 Cs -0.10250(12) 0.89844(13) 0.14782(16) 0.0791(10) Uani 1 1 d .
Cs2 Cs -0.38428(15) 0.83341(14) 0.0481(2) 0.0958(12) Uani 1 1 d .
Cs3 Cs -0.21594(18) 0.75557(15) 0.1167(2) 0.0906(16) Uani 0.75 1 d P
Cs4 Cs -0.0883(2) 1.08162(17) 0.1635(2) 0.106(2) Uani 0.75 1 d P
Cs6 Cs -0.36463(19) 0.4963(2) -0.3897(2) 0.1000(18) Uani 0.75 1 d P
Cs7 Cs -0.1218(3) 0.40909(19) -0.1317(3) 0.082(3) Uani 0.50 1 d P
Cs8 Cs -0.2617(4) 0.6252(4) -0.3783(4) 0.180(6) Uani 0.50 1 d P
K1 K 0.0000 0.4789(4) 0.2500 0.038(3) Uani 1 2 d S
K2 K -0.0596(3) 1.2555(3) 0.1937(4) 0.040(2) Uani 1 1 d .
K3 K -0.2511(6) 0.2987(6) -0.1646(9) 0.044(4) Uani 0.50 1 d PU
O1 O 0.0298(7) 0.5796(7) 0.3894(10) 0.025(5) Uani 1 1 d .
O2 O -0.1441(8) 0.7814(7) 0.2742(12) 0.036(6) Uani 1 1 d .
O3 O -0.0377(6) 0.6665(6) 0.1502(9) 0.009(4) Uani 1 1 d U
O4 O -0.0758(7) 0.7518(6) 0.1128(10) 0.017(5) Uani 1 1 d U
O5 O 0.0118(7) 0.6768(7) 0.5314(11) 0.029(5) Uani 1 1 d U
O6 O 0.1020(8) 0.7761(7) 0.5288(11) 0.032(6) Uani 1 1 d U
O7 O 0.0000 0.6019(9) 0.2500 0.019(7) Uani 1 2 d SU
O8 O -0.0960(9) 0.4049(8) 0.0321(12) 0.045(7) Uani 1 1 d .
O9 O -0.0997(9) 0.9305(8) 0.2887(13) 0.045(7) Uani 1 1 d U
O10 O -0.2147(8) 0.8065(9) 0.2954(11) 0.040(7) Uani 1 1 d .
O11 O -0.0356(7) 0.7509(7) 0.4869(10) 0.026(5) Uani 1 1 d U
O12 O -0.3274(9) 0.4944(8) -0.2296(13) 0.046(7) Uani 1 1 d U
O13 O -0.2480(7) 0.5237(7) 0.2096(11) 0.032(6) Uani 1 1 d .
O14 O 0.0450(9) 0.6859(9) 0.6718(12) 0.045(7) Uani 1 1 d U
O15 O 0.0190(8) 0.8114(7) 0.4845(11) 0.030(6) Uani 1 1 d U
O16 O -0.0733(7) 0.8123(7) 0.3882(10) 0.023(5) Uani 1 1 d .
O17 O -0.1714(9) 0.5386(8) -0.1676(11) 0.043(7) Uani 1 1 d .
O18 O 0.0000 0.7295(9) 0.2500 0.022(7) Uani 1 2 d S
O19 O -0.0495(8) 0.7011(7) 0.5647(11) 0.028(5) Uani 1 1 d U
O20 O -0.0568(6) 0.6668(6) 0.2492(9) 0.013(4) Uani 1 1 d U
O21 O -0.1487(8) 0.6897(8) 0.4693(13) 0.044(7) Uani 1 1 d .
O22 O -0.1923(8) 0.4647(7) 0.1886(11) 0.029(5) Uani 1 1 d U
O23 O -0.1059(8) 0.4876(8) 0.2292(11) 0.034(6) Uani 1 1 d .
O24 O -0.1872(8) 0.4275(7) -0.0160(12) 0.036(6) Uani 1 1 d U
O25 O 0.0595(8) 0.8310(7) 0.6286(11) 0.031(6) Uani 1 1 d U
O26 O -0.2888(8) 0.6308(7) -0.0598(12) 0.033(6) Uani 1 1 d U
O27 O -0.3349(8) 0.4986(8) -0.1112(12) 0.037(6) Uani 1 1 d U
O28 O -0.2441(8) 0.5776(7) 0.1143(11) 0.030(6) Uani 1 1 d U
O29 O -0.0627(8) 0.5779(7) 0.2868(11) 0.034(6) Uani 1 1 d .
O30 O -0.2329(8) 0.5036(7) -0.1284(12) 0.036(6) Uani 1 1 d .
O31 O -0.3170(9) 0.6425(10) 0.0339(14) 0.056(8) Uani 1 1 d .
O32 O -0.0564(8) 0.8324(7) 0.6140(12) 0.032(6) Uani 1 1 d .
O33 O -0.0907(8) 0.8947(9) 0.5230(12) 0.043(7) Uani 1 1 d .
O34 O -0.2463(8) 0.4990(7) -0.0158(11) 0.032(6) Uani 1 1 d U
O35 O -0.3097(8) 0.5588(8) -0.0161(12) 0.039(6) Uani 1 1 d .
O36 O -0.0249(7) 0.6430(7) 0.3880(10) 0.021(5) Uani 1 1 d U
O37 O 0.0154(8) 0.9025(7) 0.5175(11) 0.029(6) Uani 1 1 d U
O38 O -0.1126(8) 0.5559(7) -0.0269(10) 0.030(6) Uani 1 1 d .
O39 O -0.0684(7) 0.7252(7) 0.3475(10) 0.024(5) Uani 1 1 d .
O40 O -0.0385(9) 0.9665(9) 0.5300(13) 0.053(8) Uani 1 1 d .
O41 O -0.1630(7) 0.5484(8) 0.2281(11) 0.032(6) Uani 1 1 d .
O42 O 0.0257(8) 0.7248(7) 0.4457(10) 0.027(5) Uani 1 1 d .
O43 O 0.0632(8) 0.7467(8) 0.5978(10) 0.034(6) Uani 1 1 d .
O44 O -0.1244(7) 0.6061(7) 0.0566(10) 0.027(5) Uani 1 1 d .
O45 O -0.1372(8) 0.7511(8) 0.3914(11) 0.033(6) Uani 1 1 d U
O46 O -0.2986(10) 0.4376(8) -0.0201(14) 0.050(7) Uani 1 1 d .
O47 O -0.1780(8) 0.5173(7) 0.1123(11) 0.034(6) Uani 1 1 d .
O48 O -0.1528(9) 0.8413(9) 0.5335(13) 0.051(7) Uani 1 1 d U
O49 O -0.0736(8) 0.4916(7) 0.0716(10) 0.030(6) Uani 1 1 d U
O50 O -0.2725(8) 0.4971(7) 0.0805(10) 0.030(6) Uani 1 1 d .
O51 O -0.0917(7) 0.7537(7) 0.2153(11) 0.027(5) Uani 1 1 d U
O52 O -0.2022(8) 0.6548(7) -0.0278(10) 0.029(6) Uani 1 1 d .
O53 O 0.0626(7) 0.8396(7) 0.4305(10) 0.021(5) Uani 1 1 d U
O54 O -0.3682(8) 0.4903(8) -0.0293(13) 0.043(7) Uani 1 1 d U
O55 O -0.0034(8) 0.8924(9) 0.6110(12) 0.046(7) Uani 1 1 d .
O56 O -0.2144(7) 0.5807(6) 0.0179(9) 0.014(4) Uani 1 1 d U
O57 O -0.1295(7) 0.6885(7) 0.1150(10) 0.024(5) Uani 1 1 d .
O58 O -0.2518(9) 0.3643(8) -0.0298(13) 0.045(7) Uani 1 1 d U
O59 O -0.1465(9) 0.8651(9) 0.3135(13) 0.050(7) Uani 1 1 d .
O60 O -0.1425(7) 0.6049(7) 0.1553(10) 0.024(5) Uani 1 1 d U
O61 O -0.2853(8) 0.5628(8) -0.1262(13) 0.043(7) Uani 1 1 d .
O62 O -0.0874(7) 0.5435(6) 0.1560(10) 0.021(5) Uani 1 1 d U
O63 O -0.2057(9) 0.4270(7) 0.0782(13) 0.037(6) Uani 1 1 d .
O64 O -0.0852(8) 0.6789(7) 0.4337(10) 0.027(5) Uani 1 1 d U
O65 O -0.1434(8) 0.4748(8) -0.0595(12) 0.035(6) Uani 1 1 d U
O66 O -0.2026(7) 0.5843(7) -0.0958(11) 0.027(5) Uani 1 1 d U
O67 O -0.1292(9) 0.3990(9) 0.2102(12) 0.051(8) Uani 1 1 d .
O68 O -0.1591(8) 0.5209(7) 0.0194(11) 0.032(6) Uani 1 1 d U
O69 O -0.2801(9) 0.4389(8) -0.1156(11) 0.039(6) Uani 1 1 d .
O70 O 0.0390(9) 0.8395(11) 0.7308(13) 0.062(9) Uani 1 1 d .
O71 O 0.1459(9) 0.7980(8) 0.6700(13) 0.045(7) Uani 1 1 d U
O72 O 0.0938(9) 0.8583(8) 0.5623(11) 0.043(7) Uani 1 1 d .
O73 O -0.0393(7) 0.8336(7) 0.5217(10) 0.026(5) Uani 1 1 d U
O74 O -0.1376(8) 0.8341(7) 0.4277(12) 0.038(6) Uani 1 1 d .
O75 O -0.2228(8) 0.6528(8) 0.0738(12) 0.038(6) Uani 1 1 d .
O76 O 0.0049(9) 0.7695(8) 0.6312(12) 0.043(7) Uani 1 1 d U
O77 O -0.0125(7) 0.7875(7) 0.3456(10) 0.030(6) Uani 1 1 d U
O78 O -0.0156(8) 0.8828(7) 0.3864(12) 0.036(6) Uani 1 1 d .
O79 O -0.0872(8) 0.8440(8) 0.2738(12) 0.036(6) Uani 1 1 d U
O80 O -0.2750(8) 0.6462(8) -0.1654(13) 0.044(7) Uani 1 1 d .
O81 O -0.1223(8) 0.4475(9) 0.1129(11) 0.047(7) Uani 1 1 d .
O82 O -0.1043(8) 0.7714(8) 0.5177(11) 0.038(7) Uani 1 1 d .
O83 O -0.0754(9) 0.9048(8) 0.4229(13) 0.050(7) Uani 1 1 d .
O84 O 0.0722(9) 0.9281(9) 0.4685(13) 0.051(7) Uani 1 1 d .
O85 O 0.0000 0.8443(13) 0.2500 0.067(12) Uani 1 2 d S
O1W O -0.0623(7) 1.3500(6) 0.1720(9) 0.019(5) Uani 1 1 d U
O3W O 0.0173(7) 0.4237(7) 0.1481(11) 0.026(5) Uani 1 1 d U
O4W O -0.3088(8) 0.3934(7) -0.3273(11) 0.031(6) Uani 1 1 d U
O5W O -0.3075(11) 0.7379(11) 0.0169(17) 0.040(8) Uani 0.75 1 d PU
O6W O -0.4162(9) 0.9004(9) 0.1268(13) 0.037(7) Uani 0.90 1 d PU
O7W O -0.2994(14) 0.7836(17) 0.155(2) 0.101(19) Uani 0.75 1 d P
O8W O -0.1538(8) 0.3351(8) -0.2466(11) 0.037(6) Uani 1 1 d U
O9W O -0.2736(7) 0.5749(7) -0.2740(10) 0.024(5) Uani 1 1 d U
O13W O -0.4205(12) 0.4829(11) -0.3808(17) 0.079(10) Uani 1 1 d U
O16W O -0.0362(17) 0.9913(16) 0.149(2) 0.071(14) Uani 0.65 1 d PU
O17W O -0.0629(14) 1.0153(14) 0.285(2) 0.051(13) Uani 0.60 1 d P
Si1 Si -0.0322(3) 0.8019(3) 0.4709(4) 0.021(2) Uani 1 1 d .
Si2 Si -0.2001(3) 0.5288(3) 0.0323(4) 0.024(2) Uani 1 1 d .
Ta1 Ta -0.08849(5) 0.55441(5) 0.07295(7) 0.0245(3) Uani 1 1 d .
Ta2 Ta -0.01286(5) 0.62329(4) 0.31646(7) 0.0212(3) Uani 1 1 d .
Ta3 Ta 0.04768(5) 0.77756(4) 0.42830(7) 0.0225(3) Uani 1 1 d .
Ta4 Ta -0.06327(5) 0.70829(4) 0.18410(6) 0.0203(3) Uani 1 1 d .
Ta5 Ta -0.02848(5) 0.69264(5) 0.43005(7) 0.0232(3) Uani 1 1 d .
Ta6 Ta -0.07995(5) 0.77860(5) 0.29584(7) 0.0239(3) Uani 1 1 d .
Ta7 Ta -0.16566(5) 0.63889(5) 0.07368(7) 0.0236(3) Uani 1 1 d .
Ta8 Ta -0.11436(5) 0.55222(5) 0.20653(7) 0.0253(3) Uani 1 1 d .
W1 W -0.31419(6) 0.49714(5) -0.01819(8) 0.0393(4) Uani 1 1 d .
W2 W -0.27275(5) 0.61228(5) 0.03262(8) 0.0328(4) Uani 1 1 d .
W3 W -0.24381(6) 0.42031(5) -0.01934(8) 0.0401(4) Uani 1 1 d .
W4 W -0.15476(5) 0.80590(5) 0.33898(8) 0.0337(4) Uani 1 1 d .
W5 W -0.03811(6) 0.91143(5) 0.52000(8) 0.0387(4) Uani 1 1 d .
W6 W -0.10737(6) 0.83353(6) 0.52207(8) 0.0389(4) Uani 1 1 d .
W7 W 0.09176(5) 0.80123(5) 0.59387(7) 0.0309(4) Uani 1 1 d .
W8 W 0.04504(5) 0.88150(5) 0.47178(8) 0.0323(4) Uani 1 1 d .
W9 W -0.15021(6) 0.44709(5) 0.16415(7) 0.0341(4) Uani 1 1 d .
W10 W -0.22139(5) 0.52281(5) 0.16582(7) 0.0334(4) Uani 1 1 d .
W11 W 0.01401(5) 0.71621(5) 0.59595(7) 0.0319(4) Uani 1 1 d .
W12 W -0.10311(5) 0.71804(5) 0.47475(8) 0.0336(4) Uani 1 1 d .
W13 W -0.08433(6) 0.88319(5) 0.33747(8) 0.0350(4) Uani 1 1 d .
W14 W 0.00925(6) 0.83239(5) 0.64268(7) 0.0353(4) Uani 1 1 d .
W15 W -0.24996(5) 0.61591(5) -0.09143(7) 0.0318(4) Uani 1 1 d .
W16 W -0.17123(6) 0.53129(5) -0.09219(7) 0.0337(4) Uani 1 1 d .
W17 W -0.12418(6) 0.45039(5) 0.02871(8) 0.0354(4) Uani 1 1 d .
W18 W -0.29095(6) 0.50053(5) -0.14091(8) 0.0377(4) Uani 1 1 d .

loop_
_atom_site_aniso_label
_atom_site_aniso_U_11
_atom_site_aniso_U_22
_atom_site_aniso_U_33
_atom_site_aniso_U_23
_atom_site_aniso_U_13
_atom_site_aniso_U_12
Cs1 0.068(2) 0.108(3) 0.0541(19) 0.0219(19) 0.0299(19) 0.017(2)
Cs2 0.109(3) 0.089(3) 0.097(3) -0.005(2) 0.063(3) -0.024(2)
Cs3 0.091(4) 0.057(3) 0.067(3) -0.020(2) 0.009(3) 0.016(3)
Cs4 0.154(5) 0.090(4) 0.053(3) -0.013(2) 0.045(3) -0.081(4)
Cs6 0.102(4) 0.131(5) 0.062(3) 0.021(3) 0.043(3) 0.036(4)
Cs7 0.178(7) 0.052(4) 0.053(3) 0.034(3) 0.087(5) 0.074(4)
Cs8 0.149(9) 0.298(15) 0.073(5) -0.001(7) 0.049(6) 0.159(10)
K1 0.026(6) 0.042(8) 0.033(6) 0.000 0.009(6) 0.000
K2 0.078(7) 0.029(5) 0.022(4) 0.011(3) 0.035(5) 0.020(4)
K3 0.035(6) 0.048(6) 0.048(6) -0.002(4) 0.022(4) 0.007(4)
O1 0.016(12) 0.033(14) 0.023(12) 0.014(10) 0.010(11) 0.000(10)
O2 0.033(14) 0.013(13) 0.051(16) -0.003(11) 0.017(13) 0.003(11)
O3 0.010(6) 0.004(6) 0.011(6) 0.000(4) 0.005(4) 0.000(4)
O4 0.015(6) 0.015(6) 0.018(6) 0.003(4) 0.008(5) 0.001(4)
O5 0.027(9) 0.039(10) 0.026(9) 0.007(7) 0.017(7) 0.006(7)
O6 0.038(9) 0.031(10) 0.036(9) -0.004(7) 0.025(8) 0.000(7)
O7 0.020(8) 0.020(8) 0.018(8) 0.000 0.011(5) 0.000
O8 0.051(18) 0.026(15) 0.037(15) -0.003(12) 0.012(14) -0.001(13)
O9 0.045(8) 0.042(8) 0.045(8) 0.001(5) 0.024(5) 0.002(5)
O10 0.025(14) 0.070(19) 0.023(13) -0.002(12) 0.011(12) 0.013(13)
O11 0.032(9) 0.020(9) 0.025(8) 0.002(7) 0.015(7) 0.006(7)
O12 0.041(10) 0.040(10) 0.045(10) 0.003(8) 0.016(8) -0.007(8)
O13 0.022(13) 0.034(15) 0.032(13) 0.004(11) 0.010(12) -0.009(11)
O14 0.050(10) 0.060(11) 0.042(10) -0.003(8) 0.034(8) 0.004(8)
O15 0.033(9) 0.024(9) 0.028(9) -0.009(7) 0.013(7) 0.004(7)
O16 0.024(12) 0.037(14) 0.017(11) 0.006(10) 0.017(11) 0.011(10)
O17 0.056(18) 0.049(18) 0.020(13) -0.018(12) 0.019(13) -0.010(14)
O18 0.019(17) 0.017(17) 0.041(19) 0.000 0.024(16) 0.000
O19 0.035(9) 0.034(9) 0.023(8) 0.000(7) 0.021(7) 0.003(7)
O20 0.014(6) 0.012(6) 0.012(6) -0.002(4) 0.006(4) 0.002(4)
O21 0.041(16) 0.047(18) 0.057(17) -0.003(14) 0.035(15) -0.006(13)
O22 0.032(9) 0.032(9) 0.026(9) 0.005(7) 0.019(7) -0.008(7)
O23 0.031(14) 0.047(17) 0.020(12) -0.017(11) 0.012(12) -0.018(12)
O24 0.036(10) 0.023(9) 0.037(9) -0.007(7) 0.013(7) 0.001(7)
O25 0.033(9) 0.028(9) 0.033(9) -0.010(7) 0.020(7) 0.005(7)
O26 0.024(9) 0.030(10) 0.036(9) 0.004(7) 0.011(7) -0.004(7)
O27 0.043(10) 0.026(9) 0.032(9) -0.004(7) 0.015(7) 0.003(7)
O28 0.030(7) 0.030(7) 0.029(7) 0.001(4) 0.016(5) -0.005(4)
O29 0.031(14) 0.030(15) 0.031(14) 0.008(11) 0.012(12) 0.000(11)
O30 0.044(16) 0.015(13) 0.035(14) -0.009(10) 0.012(13) -0.009(11)
O31 0.046(18) 0.07(2) 0.055(18) 0.008(16) 0.030(16) 0.016(16)
O32 0.031(14) 0.032(15) 0.050(15) -0.013(12) 0.033(13) -0.004(11)
O33 0.035(16) 0.063(19) 0.036(15) -0.003(13) 0.022(14) 0.008(13)
O34 0.031(7) 0.029(7) 0.032(7) 0.000(4) 0.016(5) 0.003(5)
O35 0.044(16) 0.033(16) 0.034(14) 0.008(11) 0.017(13) -0.002(12)
O36 0.024(6) 0.022(7) 0.019(6) 0.003(4) 0.013(5) -0.004(4)
O37 0.033(9) 0.030(9) 0.025(9) -0.011(7) 0.016(7) 0.005(7)
O38 0.034(14) 0.018(13) 0.020(12) -0.002(10) 0.004(11) -0.016(11)
O39 0.027(13) 0.032(14) 0.018(11) 0.001(10) 0.017(11) -0.004(10)
O40 0.048(18) 0.051(19) 0.045(16) -0.005(14) 0.016(15) 0.022(14)
O41 0.026(13) 0.046(16) 0.036(14) -0.004(12) 0.025(12) -0.015(11)
O42 0.034(14) 0.029(14) 0.020(12) 0.002(10) 0.017(12) -0.001(11)
O43 0.028(14) 0.056(17) 0.018(12) -0.010(11) 0.013(12) -0.008(12)
O44 0.015(12) 0.034(14) 0.018(12) -0.005(10) 0.000(11) 0.000(10)
O45 0.040(10) 0.042(10) 0.030(9) -0.004(7) 0.027(8) 0.002(7)
O46 0.07(2) 0.016(14) 0.07(2) 0.007(13) 0.046(18) -0.003(13)
O47 0.026(14) 0.031(15) 0.027(13) 0.016(11) 0.003(12) -0.007(11)
O48 0.050(11) 0.056(11) 0.056(11) -0.009(8) 0.034(8) 0.009(8)
O49 0.032(9) 0.027(9) 0.019(8) -0.001(7) 0.008(7) -0.008(7)
O50 0.033(14) 0.013(12) 0.024(12) 0.003(10) 0.003(11) -0.009(10)
O51 0.027(7) 0.024(7) 0.028(7) 0.000(4) 0.013(5) 0.001(4)
O52 0.037(15) 0.026(14) 0.017(12) 0.006(10) 0.011(12) -0.009(11)
O53 0.014(8) 0.018(9) 0.025(8) 0.001(7) 0.007(7) -0.004(7)
O54 0.033(10) 0.040(10) 0.052(10) 0.000(8) 0.021(8) -0.007(8)
O55 0.036(16) 0.07(2) 0.030(14) -0.020(13) 0.020(13) 0.002(14)
O56 0.016(6) 0.012(6) 0.010(6) 0.002(4) 0.006(4) -0.002(4)
O57 0.019(12) 0.023(13) 0.013(11) 0.000(9) -0.001(10) -0.006(10)
O58 0.044(10) 0.032(10) 0.049(10) -0.003(8) 0.020(8) -0.007(8)
O59 0.051(18) 0.052(19) 0.044(16) -0.008(14) 0.025(15) 0.014(14)
O60 0.026(6) 0.024(7) 0.021(6) -0.005(4) 0.013(5) 0.002(4)
O61 0.016(13) 0.036(16) 0.058(17) 0.001(13) 0.008(13) -0.009(12)
O62 0.025(9) 0.010(8) 0.021(8) 0.008(6) 0.008(7) -0.001(7)
O63 0.054(17) 0.017(13) 0.067(18) -0.006(12) 0.051(16) -0.008(12)
O64 0.034(9) 0.030(9) 0.021(8) -0.006(7) 0.018(7) 0.002(7)
O65 0.033(9) 0.036(10) 0.037(9) -0.013(7) 0.020(8) 0.006(7)
O66 0.027(7) 0.028(7) 0.027(7) 0.002(4) 0.016(5) -0.001(4)
O67 0.052(18) 0.048(18) 0.030(15) 0.015(13) 0.008(14) -0.012(14)
O68 0.031(9) 0.029(9) 0.031(9) -0.003(7) 0.015(7) -0.010(7)
O69 0.052(17) 0.039(16) 0.031(14) -0.018(12) 0.026(14) -0.015(13)
O70 0.031(16) 0.11(3) 0.031(15) -0.032(16) 0.006(14) -0.008(16)
O71 0.041(8) 0.046(8) 0.046(8) -0.001(5) 0.023(5) 0.001(5)
O72 0.044(17) 0.048(17) 0.023(13) 0.001(12) 0.010(13) 0.010(13)
O73 0.033(8) 0.030(8) 0.020(7) -0.008(6) 0.017(6) 0.002(6)
O74 0.046(16) 0.022(14) 0.039(15) 0.004(11) 0.021(14) 0.007(12)
O75 0.036(15) 0.033(15) 0.048(16) 0.007(12) 0.026(14) -0.006(12)
O76 0.044(8) 0.043(8) 0.039(8) -0.005(5) 0.023(5) 0.003(5)
O77 0.028(9) 0.034(9) 0.021(8) -0.004(7) 0.010(7) 0.001(7)
O78 0.042(16) 0.027(14) 0.043(15) -0.006(11) 0.026(14) -0.001(12)
O79 0.036(10) 0.030(10) 0.037(9) 0.005(7) 0.017(7) 0.013(7)
O80 0.032(15) 0.040(17) 0.050(17) 0.010(13) 0.017(14) -0.001(12)
O81 0.036(16) 0.08(2) 0.020(13) 0.004(13) 0.010(13) 0.004(14)
O82 0.033(15) 0.062(18) 0.030(13) -0.027(13) 0.024(13) -0.026(13)
O83 0.038(16) 0.040(17) 0.052(17) -0.028(13) 0.013(15) -0.006(13)
O84 0.054(18) 0.041(18) 0.051(17) 0.005(13) 0.025(16) 0.008(14)
O85 0.05(3) 0.05(3) 0.08(3) 0.000 0.02(3) 0.000
O1W 0.027(6) 0.016(6) 0.016(6) 0.003(4) 0.014(5) 0.013(4)
O3W 0.017(7) 0.020(7) 0.029(7) -0.008(4) 0.005(5) 0.009(4)
O4W 0.031(7) 0.035(7) 0.032(7) 0.000(4) 0.021(5) -0.010(5)
O5W 0.035(9) 0.038(10) 0.047(9) 0.005(5) 0.024(6) -0.005(5)
O6W 0.046(10) 0.046(11) 0.031(10) -0.005(8) 0.028(8) -0.025(8)
O7W 0.04(3) 0.12(4) 0.09(3) 0.05(3) 0.00(2) -0.04(3)
O8W 0.038(10) 0.032(10) 0.028(9) 0.012(7) 0.010(7) 0.004(8)
O9W 0.024(5) 0.024(5) 0.023(5) -0.0005(10) 0.013(3) 0.0016(10)
O13W 0.079(11) 0.075(11) 0.077(11) -0.003(5) 0.039(7) 0.000(5)
O16W 0.073(15) 0.071(15) 0.068(15) 0.001(5) 0.039(9) -0.001(5)
O17W 0.03(2) 0.06(3) 0.08(3) 0.00(3) 0.03(3) -0.02(2)
Si1 0.023(5) 0.019(5) 0.019(5) -0.005(4) 0.011(4) 0.007(4)
Si2 0.026(5) 0.020(5) 0.019(5) -0.009(4) 0.009(4) -0.012(4)
Ta1 0.0302(8) 0.0210(8) 0.0210(7) -0.0038(6) 0.0134(7) -0.0034(6)
Ta2 0.0271(8) 0.0189(8) 0.0178(7) 0.0012(6) 0.0126(7) 0.0013(6)
Ta3 0.0257(8) 0.0211(8) 0.0207(7) -0.0049(6) 0.0129(7) -0.0004(6)
Ta4 0.0257(8) 0.0185(7) 0.0173(7) 0.0019(5) 0.0124(6) 0.0003(6)
Ta5 0.0301(8) 0.0225(8) 0.0208(7) -0.0011(6) 0.0165(7) 0.0013(6)
Ta6 0.0269(8) 0.0225(8) 0.0202(7) -0.0005(6) 0.0118(7) 0.0051(6)
Ta7 0.0259(8) 0.0198(8) 0.0211(7) -0.0012(6) 0.0106(7) -0.0040(6)
Ta8 0.0311(8) 0.0220(8) 0.0195(7) -0.0003(6) 0.0122(7) -0.0050(6)
W1 0.0349(9) 0.0370(10) 0.0380(9) -0.0031(7) 0.0155(8) -0.0145(8)
W2 0.0286(9) 0.0294(9) 0.0358(9) 0.0009(7) 0.0152(8) -0.0030(7)
W3 0.0480(11) 0.0240(9) 0.0354(9) -0.0049(7) 0.0154(9) -0.0125(7)
W4 0.0270(8) 0.0429(10) 0.0281(8) -0.0044(7) 0.0136(7) 0.0078(7)
W5 0.0466(10) 0.0327(9) 0.0350(9) -0.0094(7) 0.0218(9) 0.0085(8)
W6 0.0395(10) 0.0475(11) 0.0342(9) -0.0079(8) 0.0234(8) 0.0080(8)
W7 0.0282(8) 0.0368(9) 0.0214(7) -0.0069(6) 0.0100(7) 0.0015(7)
W8 0.0408(10) 0.0219(8) 0.0341(8) -0.0065(6) 0.0209(8) -0.0021(7)
W9 0.0453(10) 0.0207(8) 0.0288(8) 0.0024(6) 0.0162(8) -0.0055(7)
W10 0.0344(9) 0.0362(10) 0.0285(8) 0.0005(7) 0.0169(8) -0.0092(7)
W11 0.0423(10) 0.0331(9) 0.0211(7) 0.0006(6) 0.0183(8) 0.0049(7)
W12 0.0362(9) 0.0382(10) 0.0357(9) -0.0011(7) 0.0258(8) 0.0014(7)
W13 0.0460(10) 0.0236(9) 0.0283(8) -0.0006(6) 0.0164(8) 0.0091(7)
W14 0.0402(10) 0.0406(10) 0.0239(8) -0.0084(7) 0.0172(8) 0.0036(8)
W15 0.0380(9) 0.0250(8) 0.0218(7) 0.0021(6) 0.0102(7) -0.0046(7)
W16 0.0413(10) 0.0333(9) 0.0221(8) -0.0059(6) 0.0149(8) -0.0076(7)
W17 0.0468(10) 0.0202(8) 0.0357(9) -0.0070(7) 0.0209(8) -0.0036(7)
W18 0.0402(10) 0.0308(9) 0.0273(8) -0.0042(7) 0.0097(8) -0.0109(7)

loop_
_atom_type_symbol
_atom_type_description
_atom_type_scat_dispersion_real
_atom_type_scat_dispersion_imag
_atom_type_scat_source
O O 0.0106 0.0060 'International Tables Vol C Tables 4.2.6.8 and 6.1.1.4'
Si Si 0.0817 0.0704 'International Tables Vol C Tables 4.2.6.8 and 6.1.1.4'
Ta Ta -0.7052 6.5227 'International Tables Vol C Tables 4.2.6.8 and 6.1.1.4'
W W -0.8490 6.8722 'International Tables Vol C Tables 4.2.6.8 and 6.1.1.4'
Cs Cs -0.3680 2.1192 'International Tables Vol C Tables 4.2.6.8 and 6.1.1.4'
K K 0.2009 0.2494 'International Tables Vol C Tables 4.2.6.8 and 6.1.1.4'
Na Na 0.0362 0.0249 'International Tables Vol C Tables 4.2.6.8 and 6.1.1.4'

loop_
_geom_angle_atom_site_label_1
_geom_angle_atom_site_label_2
_geom_angle_atom_site_label_3
_geom_angle
_geom_angle_site_symmetry_1
_geom_angle_site_symmetry_3
O35 Cs1 O26 49.8(6) 7_465 7_465
O35 Cs1 O53 98.5(6) 7_465 2
O26 Cs1 O53 100.7(5) 7_465 2
O35 Cs1 O85 160.8(5) 7_465 .
O26 Cs1 O85 134.0(7) 7_465 .
O53 Cs1 O85 62.7(4) 2 .
O35 Cs1 O84 71.0(6) 7_465 2
O26 Cs1 O84 108.3(6) 7_465 2
O53 Cs1 O84 47.9(6) 2 2
O85 Cs1 O84 91.7(5) . 2
O35 Cs1 O27 45.0(6) 7_465 7_465
O26 Cs1 O27 76.4(6) 7_465 7_465
O53 Cs1 O27 134.7(5) 2 7_465
O85 Cs1 O27 146.7(7) . 7_465
O84 Cs1 O27 89.3(6) 2 7_465
O35 Cs1 O31 48.2(6) 7_465 7_465
O26 Cs1 O31 47.8(6) 7_465 7_465
O53 Cs1 O31 58.2(5) 2 7_465
O85 Cs1 O31 117.1(6) . 7_465
O84 Cs1 O31 64.1(6) 2 7_465
O27 Cs1 O31 93.2(6) 7_465 7_465
O35 Cs1 O61 52.5(6) 7_465 7_465
O26 Cs1 O61 43.1(6) 7_465 7_465
O53 Cs1 O61 142.2(5) 2 7_465
O85 Cs1 O61 145.9(4) . 7_465
O84 Cs1 O61 122.3(6) 2 7_465
O27 Cs1 O61 43.4(5) 7_465 7_465
O31 Cs1 O61 84.3(6) 7_465 7_465
O35 Cs1 W2 29.2(4) 7_465 7_465
O26 Cs1 W2 29.4(4) 7_465 7_465
O53 Cs1 W2 84.6(3) 2 7_465
O85 Cs1 W2 141.6(5) . 7_465
O84 Cs1 W2 79.2(4) 2 7_465
O27 Cs1 W2 71.2(4) 7_465 7_465
O31 Cs1 W2 26.4(4) 7_465 7_465
O61 Cs1 W2 58.2(4) 7_465 7_465
O35 Cs1 W1 24.5(4) 7_465 7_465
O26 Cs1 W1 70.7(4) 7_465 7_465
O53 Cs1 W1 109.4(4) 2 7_465
O85 Cs1 W1 153.7(5) . 7_465
O84 Cs1 W1 68.2(4) 2 7_465
O27 Cs1 W1 26.2(4) 7_465 7_465
O31 Cs1 W1 70.3(4) 7_465 7_465
O61 Cs1 W1 55.7(4) 7_465 7_465
W2 Cs1 W1 53.70(5) 7_465 7_465
O35 Cs1 W8 87.2(4) 7_465 2
O26 Cs1 W8 110.2(4) 7_465 2
O53 Cs1 W8 25.4(4) 2 2
O85 Cs1 W8 73.85(7) . 2
O84 Cs1 W8 23.2(4) 2 2
O27 Cs1 W8 112.4(4) 7_465 2
O31 Cs1 W8 62.4(4) 7_465 2
O61 Cs1 W8 139.6(4) 7_465 2
W2 Cs1 W8 85.18(7) 7_465 2
W1 Cs1 W8 89.89(7) 7_465 2
O35 Cs1 W15 56.3(4) 7_465 7_465
O26 Cs1 W15 21.6(4) 7_465 7_465
O53 Cs1 W15 121.8(4) 2 7_465
O85 Cs1 W15 136.0(5) . 7_465
O84 Cs1 W15 124.7(4) 2 7_465
O27 Cs1 W15 65.9(4) 7_465 7_465
O31 Cs1 W15 68.8(4) 7_465 7_465
O61 Cs1 W15 24.8(4) 7_465 7_465
W2 Cs1 W15 46.72(5) 7_465 7_465
W1 Cs1 W15 70.14(6) 7_465 7_465
W8 Cs1 W15 131.08(9) 2 7_465
O7W Cs2 O42 115.5(10) . 8_465
O7W Cs2 O44 117.9(9) . 7_465
O42 Cs2 O44 102.2(5) 8_465 7_465
O7W Cs2 O52 68.7(9) . 7_465
O42 Cs2 O52 122.0(5) 8_465 7_465
O44 Cs2 O52 49.4(5) 7_465 7_465
O7W Cs2 O6W 108.6(12) . .
O42 Cs2 O6W 106.0(6) 8_465 .
O44 Cs2 O6W 105.7(6) 7_465 .
O52 Cs2 O6W 128.3(6) 7_465 .
O7W Cs2 O6 66.9(10) . 8_465
O42 Cs2 O6 49.0(5) 8_465 8_465
O44 Cs2 O6 122.2(5) 7_465 8_465
O52 Cs2 O6 99.2(5) 7_465 8_465
O6W Cs2 O6 128.3(6) . 8_465
O7W Cs2 O5 121.6(9) . 8_465
O42 Cs2 O5 48.9(5) 8_465 8_465
O44 Cs2 O5 120.5(5) 7_465 8_465
O52 Cs2 O5 167.6(5) 7_465 8_465
O6W Cs2 O5 57.7(6) . 8_465
O6 Cs2 O5 80.4(5) 8_465 8_465
O7W Cs2 O38 124.2(9) . 7_465
O42 Cs2 O38 120.2(5) 8_465 7_465
O44 Cs2 O38 47.8(5) 7_465 7_465
O52 Cs2 O38 80.1(6) 7_465 7_465
O6W Cs2 O38 58.5(6) . 7_465
O6 Cs2 O38 166.6(5) 8_465 7_465
O5 Cs2 O38 97.4(6) 8_465 7_465
O7W Cs2 O66 80.7(8) . 7_465
O42 Cs2 O66 156.5(5) 8_465 7_465
O44 Cs2 O66 54.3(5) 7_465 7_465
O52 Cs2 O66 45.6(5) 7_465 7_465
O6W Cs2 O66 82.7(5) . 7_465
O6 Cs2 O66 140.2(5) 8_465 7_465
O5 Cs2 O66 138.3(5) 8_465 7_465
O38 Cs2 O66 45.7(5) 7_465 7_465
O7W Cs2 O43 79.4(8) . 8_465
O42 Cs2 O43 54.1(5) 8_465 8_465
O44 Cs2 O43 156.2(5) 7_465 8_465
O52 Cs2 O43 141.3(5) 7_465 8_465
O6W Cs2 O43 81.8(6) . 8_465
O6 Cs2 O43 46.5(5) 8_465 8_465
O5 Cs2 O43 44.5(5) 8_465 8_465
O38 Cs2 O43 137.8(6) 7_465 8_465
O66 Cs2 O43 149.4(5) 7_465 8_465
O7W Cs2 Ta7 95.3(9) . 7_465
O42 Cs2 Ta7 101.4(4) 8_465 7_465
O44 Cs2 Ta7 27.1(4) 7_465 7_465
O52 Cs2 Ta7 28.7(4) 7_465 7_465
O6W Cs2 Ta7 130.3(4) . 7_465
O6 Cs2 Ta7 101.0(4) 8_465 7_465
O5 Cs2 Ta7 138.9(4) 8_465 7_465
O38 Cs2 Ta7 71.9(4) 7_465 7_465
O66 Cs2 Ta7 58.4(3) 7_465 7_465
O43 Cs2 Ta7 146.6(4) 8_465 7_465
O7W Cs2 Ta3 94.0(10) . 8_465
O42 Cs2 Ta3 26.0(4) 8_465 8_465
O44 Cs2 Ta3 102.1(4) 7_465 8_465
O52 Cs2 Ta3 101.8(4) 7_465 8_465
O6W Cs2 Ta3 129.4(4) . 8_465
O6 Cs2 Ta3 28.7(4) 8_465 8_465
O5 Cs2 Ta3 71.8(4) 8_465 8_465
O38 Cs2 Ta3 138.2(4) 7_465 8_465
O66 Cs2 Ta3 146.7(4) 7_465 8_465
O43 Cs2 Ta3 58.1(4) 8_465 8_465
Ta7 Cs2 Ta3 89.78(8) 7_465 8_465
O80 Cs3 O52 47.0(5) 7_465 7_465
O80 Cs3 O5W 111.0(7) 7_465 7_465
O52 Cs3 O5W 86.6(6) 7_465 7_465
O80 Cs3 O26 46.4(6) 7_465 7_465
O52 Cs3 O26 43.5(5) 7_465 7_465
O5W Cs3 O26 64.6(6) 7_465 7_465
O80 Cs3 W15 24.3(4) 7_465 7_465
O52 Cs3 W15 28.0(3) 7_465 7_465
O5W Cs3 W15 90.4(5) 7_465 7_465
O26 Cs3 W15 28.1(4) 7_465 7_465
O80 Cs3 Cs3 113.3(5) 7_465 7_465
O52 Cs3 Cs3 70.0(4) 7_465 7_465
O5W Cs3 Cs3 36.5(5) 7_465 7_465
O26 Cs3 Cs3 75.0(4) 7_465 7_465
W15 Cs3 Cs3 89.11(14) 7_465 7_465
O70 Cs4 O17W 91.4(10) 5_576 .
O70 Cs4 O32 62.1(7) 5_576 6_575
O17W Cs4 O32 147.1(8) . 6_575
O70 Cs4 O27 145.1(7) 5_576 7_465
O17W Cs4 O27 67.9(8) . 7_465
O32 Cs4 O27 144.8(6) 6_575 7_465
O70 Cs4 O33 108.2(7) 5_576 6_575
O17W Cs4 O33 149.7(10) . 6_575
O32 Cs4 O33 46.2(6) 6_575 6_575
O27 Cs4 O33 102.9(6) 7_465 6_575
O70 Cs4 O16W 127.4(10) 5_576 .
O17W Cs4 O16W 71.1(12) . .
O32 Cs4 O16W 108.3(9) 6_575 .
O27 Cs4 O16W 73.7(9) 7_465 .
O33 Cs4 O16W 78.6(9) 6_575 .
O70 Cs4 O54 166.2(7) 5_576 7_465
O17W Cs4 O54 100.1(9) . 7_465
O32 Cs4 O54 104.4(6) 6_575 7_465
O27 Cs4 O54 48.2(6) 7_465 7_465
O33 Cs4 O54 58.3(6) 6_575 7_465
O16W Cs4 O54 51.3(9) . 7_465
O70 Cs4 O48 88.4(7) 5_576 6_575
O17W Cs4 O48 158.3(9) . 6_575
O32 Cs4 O48 48.0(6) 6_575 6_575
O27 Cs4 O48 100.9(6) 7_465 6_575
O33 Cs4 O48 48.6(6) 6_575 6_575
O16W Cs4 O48 125.1(9) . 6_575
O54 Cs4 O48 83.8(6) 7_465 6_575
O70 Cs4 O46 134.4(7) 5_576 7_465
O17W Cs4 O46 110.8(8) . 7_465
O32 Cs4 O46 102.0(6) 6_575 7_465
O27 Cs4 O46 44.4(6) 7_465 7_465
O33 Cs4 O46 71.8(6) 6_575 7_465
O16W Cs4 O46 97.8(9) . 7_465
O54 Cs4 O46 47.7(6) 7_465 7_465
O48 Cs4 O46 56.6(6) 6_575 7_465
O70 Cs4 O55 85.5(7) 5_576 6_575
O17W Cs4 O55 122.6(8) . 6_575
O32 Cs4 O55 42.2(6) 6_575 6_575
O27 Cs4 O55 129.2(6) 7_465 6_575
O33 Cs4 O55 40.5(5) 6_575 6_575
O16W Cs4 O55 66.3(9) . 6_575
O54 Cs4 O55 81.9(6) 7_465 6_575
O48 Cs4 O55 79.0(6) 6_575 6_575
O46 Cs4 O55 111.6(6) 7_465 6_575
O70 Cs4 W6 85.6(6) 5_576 6_575
O17W Cs4 W6 174.7(7) . 6_575
O32 Cs4 W6 28.0(4) 6_575 6_575
O27 Cs4 W6 116.8(4) 7_465 6_575
O33 Cs4 W6 29.4(5) 6_575 6_575
O16W Cs4 W6 107.4(8) . 6_575
O54 Cs4 W6 82.4(4) 7_465 6_575
O48 Cs4 W6 26.1(4) 6_575 6_575
O46 Cs4 W6 74.4(4) 7_465 6_575
O55 Cs4 W6 52.9(4) 6_575 6_575
O70 Cs4 W1 161.9(5) 5_576 7_465
O17W Cs4 W1 93.4(8) . 7_465
O32 Cs4 W1 117.9(4) 6_575 7_465
O27 Cs4 W1 27.9(4) 7_465 7_465
O33 Cs4 W1 75.1(4) 6_575 7_465
O16W Cs4 W1 70.6(8) . 7_465
O54 Cs4 W1 25.8(4) 7_465 7_465
O48 Cs4 W1 80.8(5) 6_575 7_465
O46 Cs4 W1 28.5(4) 7_465 7_465
O55 Cs4 W1 106.3(4) 6_575 7_465
W6 Cs4 W1 90.78(10) 6_575 7_465
O54 Cs6 O40 60.3(6) 6_565 7_465
O54 Cs6 O13 94.5(6) 6_565 6_565
O40 Cs6 O13 153.3(7) 7_465 6_565
O54 Cs6 O84 57.2(6) 6_565 3_444
O40 Cs6 O84 60.7(6) 7_465 3_444
O13 Cs6 O84 114.7(6) 6_565 3_444
O54 Cs6 O83 88.9(6) 6_565 7_465
O40 Cs6 O83 48.7(6) 7_465 7_465
O13 Cs6 O83 129.5(6) 6_565 7_465
O84 Cs6 O83 109.2(6) 3_444 7_465
O54 Cs6 O4W 103.6(6) 6_565 .
O40 Cs6 O4W 136.6(6) 7_465 .
O13 Cs6 O4W 52.8(5) 6_565 .
O84 Cs6 O4W 76.6(6) 3_444 .
O83 Cs6 O4W 167.3(6) 7_465 .
O54 Cs6 O50 48.6(5) 6_565 6_565
O40 Cs6 O50 107.2(6) 7_465 6_565
O13 Cs6 O50 46.4(5) 6_565 6_565
O84 Cs6 O50 89.8(6) 3_444 6_565
O83 Cs6 O50 112.5(6) 7_465 6_565
O4W Cs6 O50 78.2(5) . 6_565
O54 Cs6 O9W 101.4(6) 6_565 .
O40 Cs6 O9W 118.7(6) 7_465 .
O13 Cs6 O9W 54.1(5) 6_565 .
O84 Cs6 O9W 157.0(6) 3_444 .
O83 Cs6 O9W 75.8(5) 7_465 .
O4W Cs6 O9W 103.4(5) . .
O50 Cs6 O9W 68.0(5) 6_565 .
O54 Cs6 W5 66.9(4) 6_565 7_465
O40 Cs6 W5 23.2(5) 7_465 7_465
O13 Cs6 W5 142.3(4) 6_565 7_465
O84 Cs6 W5 83.4(4) 3_444 7_465
O83 Cs6 W5 27.2(4) 7_465 7_465
O4W Cs6 W5 159.8(4) . 7_465
O50 Cs6 W5 104.9(4) 6_565 7_465
O9W Cs6 W5 96.1(3) . 7_465
O54 Cs6 W1 22.1(4) 6_565 6_565
O40 Cs6 W1 82.2(5) 7_465 6_565
O13 Cs6 W1 72.3(4) 6_565 6_565
O84 Cs6 W1 68.6(5) 3_444 6_565
O83 Cs6 W1 103.1(5) 7_465 6_565
O4W Cs6 W1 89.5(4) . 6_565
O50 Cs6 W1 26.9(3) 6_565 6_565
O9W Cs6 W1 88.4(3) . 6_565
W5 Cs6 W1 85.88(10) 7_465 6_565
O54 Cs6 W10 73.6(4) 6_565 6_565
O40 Cs6 W10 133.1(5) 7_465 6_565
O13 Cs6 W10 20.9(4) 6_565 6_565
O84 Cs6 W10 101.8(5) 3_444 6_565
O83 Cs6 W10 127.5(5) 7_465 6_565
O4W Cs6 W10 59.9(3) . 6_565
O50 Cs6 W10 25.9(3) 6_565 6_565
O9W Cs6 W10 60.7(3) . 6_565
W5 Cs6 W10 128.61(14) 7_465 6_565
W1 Cs6 W10 51.42(7) 6_565 6_565
O54 Cs6 W13 111.6(5) 6_565 7_465
O40 Cs6 W13 70.2(4) 7_465 7_465
O13 Cs6 W13 116.8(4) 6_565 7_465
O84 Cs6 W13 128.0(5) 3_444 7_465
O83 Cs6 W13 24.1(4) 7_465 7_465
O4W Cs6 W13 144.3(4) . 7_465
O50 Cs6 W13 121.5(4) 6_565 7_465
O9W Cs6 W13 64.5(3) . 7_465
W5 Cs6 W13 50.83(7) 7_465 7_465
W1 Cs6 W13 121.87(14) 6_565 7_465
W10 Cs6 W13 124.78(15) 6_565 7_465
O64 Cs7 O41 137.9(6) 6_565 6_565
O64 Cs7 O36 55.0(5) 6_565 6_565
O41 Cs7 O36 99.9(5) 6_565 6_565
O64 Cs7 O29 100.0(6) 6_565 6_565
O41 Cs7 O29 55.1(5) 6_565 6_565
O36 Cs7 O29 47.1(5) 6_565 6_565
O64 Cs7 Ta5 28.4(4) 6_565 6_565
O41 Cs7 Ta5 120.2(4) 6_565 6_565
O36 Cs7 Ta5 26.6(3) 6_565 6_565
O29 Cs7 Ta5 72.5(4) 6_565 6_565
O64 Cs7 Ta8 120.2(4) 6_565 6_565
O41 Cs7 Ta8 27.8(4) 6_565 6_565
O36 Cs7 Ta8 72.8(3) 6_565 6_565
O29 Cs7 Ta8 27.3(4) 6_565 6_565
Ta5 Cs7 Ta8 95.84(12) 6_565 6_565
O64 Cs7 W12 17.6(4) 6_565 6_565
O41 Cs7 W12 143.9(5) 6_565 6_565
O36 Cs7 W12 72.6(3) 6_565 6_565
O29 Cs7 W12 117.1(4) 6_565 6_565
Ta5 Cs7 W12 46.00(6) 6_565 6_565
Ta8 Cs7 W12 134.51(12) 6_565 6_565
O64 Cs7 W10 143.6(5) 6_565 6_565
O41 Cs7 W10 17.9(4) 6_565 6_565
O36 Cs7 W10 117.3(3) 6_565 6_565
O29 Cs7 W10 73.0(4) 6_565 6_565
Ta5 Cs7 W10 134.70(12) 6_565 6_565
Ta8 Cs7 W10 45.74(6) 6_565 6_565
W12 Cs7 W10 140.8(2) 6_565 6_565
O9W Cs8 O63 112.8(7) . 6_565
O9W Cs8 O74 83.4(6) . 7_465
O63 Cs8 O74 145.7(7) 6_565 7_465
O9W Cs8 O10 70.1(6) . 7_465
O63 Cs8 O10 160.3(8) 6_565 7_465
O74 Cs8 O10 52.4(6) 7_465 7_465
O9W Cs8 O48 126.2(7) . 7_465
O63 Cs8 O48 97.7(7) 6_565 7_465
O74 Cs8 O48 50.9(6) 7_465 7_465
O10 Cs8 O48 95.3(6) 7_465 7_465
O9W Cs8 O22 66.7(6) . 6_565
O63 Cs8 O22 47.5(6) 6_565 6_565
O74 Cs8 O22 144.6(8) 7_465 6_565
O10 Cs8 O22 126.2(6) 7_465 6_565
O48 Cs8 O22 136.2(6) 7_465 6_565
O9W Cs8 O46 110.4(7) . 6_565
O63 Cs8 O46 49.4(7) 6_565 6_565
O74 Cs8 O46 97.3(7) 7_465 6_565
O10 Cs8 O46 149.7(7) 7_465 6_565
O48 Cs8 O46 59.0(6) 7_465 6_565
O22 Cs8 O46 77.2(6) 6_565 6_565
O9W Cs8 O58 155.1(7) . 6_565
O63 Cs8 O58 47.9(6) 6_565 6_565
O74 Cs8 O58 105.9(6) 7_465 6_565
O10 Cs8 O58 133.9(7) 7_465 6_565
O48 Cs8 O58 55.4(6) 7_465 6_565
O22 Cs8 O58 95.3(5) 6_565 6_565
O46 Cs8 O58 46.4(6) 6_565 6_565
O9W Cs8 O50 71.2(6) . 6_565
O63 Cs8 O50 53.3(6) 6_565 6_565
O74 Cs8 O50 110.6(7) 7_465 6_565
O10 Cs8 O50 139.2(7) 7_465 6_565
O48 Cs8 O50 97.1(6) 7_465 6_565
O22 Cs8 O50 43.2(5) 6_565 6_565
O46 Cs8 O50 43.4(6) 6_565 6_565
O58 Cs8 O50 83.8(5) 6_565 6_565
O9W Cs8 W3 129.6(5) . 6_565
O63 Cs8 W3 28.3(5) 6_565 6_565
O74 Cs8 W3 118.4(5) 7_465 6_565
O10 Cs8 W3 159.6(6) 7_465 6_565
O48 Cs8 W3 69.4(4) 7_465 6_565
O22 Cs8 W3 72.6(4) 6_565 6_565
O46 Cs8 W3 29.7(5) 6_565 6_565
O58 Cs8 W3 25.8(4) 6_565 6_565
O50 Cs8 W3 58.8(4) 6_565 6_565
O9W Cs8 W6 103.5(5) . 7_465
O63 Cs8 W6 120.0(5) 6_565 7_465
O74 Cs8 W6 26.5(4) 7_465 7_465
O10 Cs8 W6 76.2(4) 7_465 7_465
O48 Cs8 W6 25.1(4) 7_465 7_465
O22 Cs8 W6 143.9(6) 6_565 7_465
O46 Cs8 W6 74.2(5) 6_565 7_465
O58 Cs8 W6 80.5(4) 6_565 7_465
O50 Cs8 W6 100.9(4) 6_565 7_465
W3 Cs8 W6 92.09(18) 6_565 7_465
O9W Cs8 W9 93.5(4) . 6_565
O63 Cs8 W9 27.7(5) 6_565 6_565
O74 Cs8 W9 168.8(6) 7_465 6_565
O10 Cs8 W9 136.4(5) 7_465 6_565
O48 Cs8 W9 125.4(5) 7_465 6_565
O22 Cs8 W9 28.1(4) 6_565 6_565
O46 Cs8 W9 73.6(5) 6_565 6_565
O58 Cs8 W9 72.8(4) 6_565 6_565
O50 Cs8 W9 58.3(4) 6_565 6_565
W3 Cs8 W9 56.01(10) 6_565 6_565
W6 Cs8 W9 147.2(2) 7_465 6_565
O62 K1 O3W 109.6(5) 2 .
O62 K1 O3W 107.5(5) 2 2
O3W K1 O3W 117.2(9) . 2
O62 K1 O23 48.6(5) 2 2
O3W K1 O23 61.5(5) . 2
O3W K1 O23 123.9(5) 2 2
O62 K1 Ta8 26.2(4) 2 2
O3W K1 Ta8 85.5(4) . 2
O3W K1 Ta8 130.0(4) 2 2
O23 K1 Ta8 29.1(4) 2 2
O62 K1 Ta1 26.5(4) 2 2
O3W K1 Ta1 133.0(4) . 2
O3W K1 Ta1 83.7(4) 2 2
O23 K1 Ta1 71.8(4) 2 2
Ta8 K1 Ta1 52.70(9) 2 2
O1W K2 O70 161.5(6) . 5_576
O1W K2 O32 135.4(6) . 6_575
O70 K2 O32 61.2(6) 5_576 6_575
O1W K2 O76 96.5(6) . 6_575
O70 K2 O76 92.1(7) 5_576 6_575
O32 K2 O76 48.1(6) 6_575 6_575
O1W K2 O14 67.4(6) . 5_576
O70 K2 O14 95.2(6) 5_576 5_576
O32 K2 O14 156.1(6) 6_575 5_576
O76 K2 O14 136.9(7) 6_575 5_576
O1W K2 K2 92.4(4) . 2
O70 K2 K2 77.2(5) 5_576 2
O32 K2 K2 91.8(4) 6_575 2
O76 K2 K2 62.3(5) 6_575 2
O14 K2 K2 78.1(5) 5_576 2
O1W K2 W14 123.6(4) . 6_575
O70 K2 W14 66.2(5) 5_576 6_575
O32 K2 W14 27.5(4) 6_575 6_575
O76 K2 W14 27.1(4) 6_575 6_575
O14 K2 W14 142.0(5) 5_576 6_575
K2 K2 W14 65.9(2) 2 6_575
O21 K3 Cs8 89.7(6) 6_565 4_444
Ta1 O1 Ta2 139.5(11) 2 .
W4 O2 Ta6 120.0(12) . .
Ta4 O3 Ta2 141.0(9) . 2
Ta3 O4 Ta4 141.2(11) 2 .
W11 O5 Ta5 118.5(11) . .
W11 O5 Cs2 113.4(9) . 8_566
Ta5 O5 Cs2 98.4(7) . 8_566
W7 O6 Ta3 117.1(11) . .
W7 O6 Cs2 111.5(9) . 8_566
Ta3 O6 Cs2 98.4(8) . 8_566
Ta2 O7 Ta2 140.9(16) . 2
W4 O10 Cs8 105.7(10) . 7_465
Si1 O11 Ta5 124.1(11) . .
Si1 O11 W11 125.0(12) . .
Ta5 O11 W11 91.8(7) . .
Si1 O11 W12 124.3(11) . .
Ta5 O11 W12 91.0(7) . .
W11 O11 W12 90.5(7) . .
W10 O13 Cs6 114.3(10) . 6_566
W11 O14 K2 110.7(11) . 5_576
Si1 O15 Ta3 125.0(12) . .
Si1 O15 W8 124.9(12) . .
Ta3 O15 W8 91.2(8) . .
Si1 O15 W7 123.7(12) . .
Ta3 O15 W7 91.5(8) . .
W8 O15 W7 90.5(8) . .
Si1 O16 Ta6 125.6(11) . .
Si1 O16 W4 123.6(10) . .
Ta6 O16 W4 92.1(7) . .
Si1 O16 W13 122.9(12) . .
Ta6 O16 W13 91.9(7) . .
W4 O16 W13 91.0(7) . .
Ta4 O18 Ta4 141.2(16) . 2
W11 O19 W12 122.5(11) . .
Ta4 O20 Ta2 141.8(10) . .
W12 O21 K3 118.6(12) . 6_566
W9 O22 W10 122.1(10) . .
W9 O22 Cs8 95.2(8) . 6_566
W10 O22 Cs8 119.0(9) . 6_566
W9 O23 Ta8 119.6(12) . .
W3 O24 W17 150.3(13) . .
W7 O25 W14 149.6(13) . .
W15 O26 W2 121.6(12) . .
W15 O26 Cs1 120.0(10) . 7_465
W2 O26 Cs1 97.7(8) . 7_465
W15 O26 Cs3 84.5(7) . 7_465
W2 O26 Cs3 127.4(9) . 7_465
Cs1 O26 Cs3 107.1(6) 7_465 7_465
W1 O27 W18 122.4(12) . .
W1 O27 Cs4 96.9(9) . 7_465
W18 O27 Cs4 120.1(9) . 7_465
W1 O27 Cs1 94.9(8) . 7_465
W18 O27 Cs1 111.1(9) . 7_465
Cs4 O27 Cs1 107.9(7) 7_465 7_465
W2 O28 W10 154.0(13) . .
Ta8 O29 Ta2 141.2(12) . .
Ta8 O29 Cs7 94.4(8) . 6_566
Ta2 O29 Cs7 112.2(9) . 6_566
W18 O30 W16 153.1(13) . .
W2 O31 Cs1 84.7(9) . 7_465
W6 O32 W14 123.6(11) . .
W6 O32 Cs4 96.2(8) . 6_576
W14 O32 Cs4 115.2(9) . 6_576
W6 O32 K2 111.0(9) . 6_576
W14 O32 K2 101.6(9) . 6_576
Cs4 O32 K2 109.0(6) 6_576 6_576
W5 O33 W6 122.2(13) . .
W5 O33 Cs4 118.4(10) . 6_576
W6 O33 Cs4 93.6(9) . 6_576
Si2 O34 W1 128.2(12) . .
Si2 O34 W3 123.0(12) . .
W1 O34 W3 91.7(8) . .
Si2 O34 W18 122.8(12) . .
W1 O34 W18 91.2(8) . .
W3 O34 W18 89.3(7) . .
W1 O35 W2 148.1(13) . .
W1 O35 Cs1 111.6(10) . 7_465
W2 O35 Cs1 100.3(9) . 7_465
Ta5 O36 Ta2 142.0(11) . .
Ta5 O36 Cs7 95.8(7) . 6_566
Ta2 O36 Cs7 112.2(8) . 6_566
W5 O37 W8 151.5(12) . .
W16 O38 Ta1 120.0(11) . .
W16 O38 Cs2 110.2(9) . 7_465
Ta1 O38 Cs2 98.7(7) . 7_465
Ta5 O39 Ta6 148.4(12) . .
W5 O40 Cs6 106.5(11) . 7_465
W10 O41 Ta8 120.9(11) . .
W10 O41 Cs7 132.0(9) . 6_566
Ta8 O41 Cs7 107.1(8) . 6_566
Ta3 O42 Ta5 146.2(12) . .
Ta3 O42 Cs2 107.1(9) . 8_566
Ta5 O42 Cs2 106.6(8) . 8_566
W11 O43 W7 150.8(14) . .
W11 O43 Cs2 105.1(9) . 8_566
W7 O43 Cs2 101.9(8) . 8_566
Ta1 O44 Ta7 148.0(13) . .
Ta1 O44 Cs2 107.6(8) . 7_465
Ta7 O44 Cs2 104.4(8) . 7_465
W12 O45 W4 152.8(13) . .
W1 O46 W3 122.9(13) . .
W1 O46 Cs8 118.1(11) . 6_566
W3 O46 Cs8 90.4(9) . 6_566
W1 O46 Cs4 90.3(9) . 7_465
W3 O46 Cs4 121.2(11) . 7_465
Cs8 O46 Cs4 116.8(7) 6_566 7_465
Si2 O47 Ta8 125.6(12) . .
Si2 O47 W9 125.4(14) . .
Ta8 O47 W9 91.8(7) . .
Si2 O47 W10 123.7(12) . .
Ta8 O47 W10 90.3(8) . .
W9 O47 W10 89.3(7) . .
W6 O48 Cs8 101.4(11) . 7_465
W6 O48 Cs4 92.1(10) . 6_576
Cs8 O48 Cs4 119.4(8) 7_465 6_576
W17 O49 Ta1 118.3(11) . .
W1 O50 W10 151.2(12) . .
W1 O50 Cs6 94.9(8) . 6_566
W10 O50 Cs6 99.6(8) . 6_566
W1 O50 Cs8 101.8(8) . 6_566
W10 O50 Cs8 103.3(7) . 6_566
Cs6 O50 Cs8 88.7(5) 6_566 6_566
Ta6 O51 Ta4 139.6(12) . .
W15 O52 Ta7 117.9(10) . .
W15 O52 Cs2 114.4(9) . 7_465
Ta7 O52 Cs2 100.1(8) . 7_465
W15 O52 Cs3 88.1(7) . 7_465
Ta7 O52 Cs3 128.7(9) . 7_465
Cs2 O52 Cs3 108.1(5) 7_465 7_465
W8 O53 Ta3 120.8(10) . .
W8 O53 Cs1 105.2(8) . 2
Ta3 O53 Cs1 133.3(9) . 2
W1 O54 Cs6 113.6(11) . 6_566
W1 O54 Cs4 95.6(10) . 7_465
Cs6 O54 Cs4 139.7(8) 6_566 7_465
W5 O55 W14 126.8(13) . .
W5 O55 Cs4 100.7(9) . 6_576
W14 O55 Cs4 97.0(9) . 6_576
Si2 O56 Ta7 126.4(10) . .
Si2 O56 W15 124.9(10) . .
Ta7 O56 W15 92.0(6) . .
Si2 O56 W2 122.3(10) . .
Ta7 O56 W2 90.7(7) . .
W15 O56 W2 90.2(6) . .
Ta7 O57 Ta4 142.5(12) . .
W3 O58 Cs8 82.7(9) . 6_566
W13 O59 W4 119.3(13) . .
Ta8 O60 Ta7 149.7(11) . .
W15 O61 W18 152.9(13) . .
W15 O61 Cs1 98.7(9) . 7_465
W18 O61 Cs1 106.9(8) . 7_465
Ta8 O62 Ta1 149.0(11) . .
W3 O63 W9 153.5(12) . .
W3 O63 Cs8 101.6(9) . 6_566
W9 O63 Cs8 104.8(9) . 6_566
W12 O64 Ta5 119.7(11) . .
W12 O64 Cs7 132.8(10) . 6_566
Ta5 O64 Cs7 107.5(8) . 6_566
W16 O65 W17 124.8(11) . .
W16 O66 W15 152.0(12) . .
W16 O66 Cs2 103.0(8) . 7_465
W15 O66 Cs2 102.4(8) . 7_465
Si2 O68 Ta1 127.6(12) . .
Si2 O68 W17 124.0(12) . .
Ta1 O68 W17 91.4(8) . .
Si2 O68 W16 122.6(12) . .
Ta1 O68 W16 91.3(8) . .
W17 O68 W16 89.4(8) . .
W18 O69 W3 121.6(11) . .
W14 O70 Cs4 136.6(16) . 5_576
W14 O70 K2 109.8(13) . 5_576
Cs4 O70 K2 113.0(8) 5_576 5_576
W7 O72 W8 123.6(13) . .
Si1 O73 W6 123.4(12) . .
Si1 O73 W14 124.5(12) . .
W6 O73 W14 92.0(7) . .
Si1 O73 W5 124.2(12) . .
W6 O73 W5 91.5(7) . .
W14 O73 W5 91.6(7) . .
W6 O74 W4 151.5(13) . .
W6 O74 Cs8 102.0(9) . 7_465
W4 O74 Cs8 99.1(9) . 7_465
W2 O75 Ta7 118.2(12) . .
W11 O76 W14 151.6(14) . .
W11 O76 K2 107.4(10) . 6_576
W14 O76 K2 100.6(9) . 6_576
Ta3 O77 Ta6 146.9(13) . .
W8 O78 W13 149.3(13) . .
W13 O79 Ta6 118.7(12) . .
W15 O80 Cs3 103.5(11) . 7_465
W9 O81 W17 153.6(14) . .
W6 O82 W12 152.5(13) . .
W5 O83 W13 151.0(15) . .
W5 O83 Cs6 95.4(9) . 7_465
W13 O83 Cs6 109.1(10) . 7_465
W8 O84 Cs6 121.1(11) . 3_556
W8 O84 Cs1 103.0(11) . 2
Cs6 O84 Cs1 126.5(8) 3_556 2
Cs1 O85 Cs1 121.6(12) 2 .
Cs8 O9W Cs6 100.2(6) . .
O11 Si1 O15 109.6(12) . .
O11 Si1 O73 109.6(12) . .
O15 Si1 O73 109.4(12) . .
O11 Si1 O16 109.1(12) . .
O15 Si1 O16 108.4(11) . .
O73 Si1 O16 110.7(11) . .
O68 Si2 O47 106.8(13) . .
O68 Si2 O34 114.0(12) . .
O47 Si2 O34 109.1(12) . .
O68 Si2 O56 107.4(12) . .
O47 Si2 O56 110.0(12) . .
O34 Si2 O56 109.6(12) . .
O1 Ta1 O44 99.5(9) 2 .
O1 Ta1 O62 100.8(9) 2 .
O44 Ta1 O62 89.5(9) . .
O1 Ta1 O49 100.6(9) 2 .
O44 Ta1 O49 159.7(9) . .
O62 Ta1 O49 89.4(8) . .
O1 Ta1 O38 100.2(9) 2 .
O44 Ta1 O38 87.0(9) . .
O62 Ta1 O38 159.0(9) . .
O49 Ta1 O38 86.8(9) . .
O1 Ta1 O68 174.6(8) 2 .
O44 Ta1 O68 83.4(9) . .
O62 Ta1 O68 83.7(8) . .
O49 Ta1 O68 76.3(9) . .
O38 Ta1 O68 75.3(8) . .
O1 Ta1 Cs2 75.9(7) 2 7_465
O44 Ta1 Cs2 46.8(7) . 7_465
O62 Ta1 Cs2 133.2(6) . 7_465
O49 Ta1 Cs2 137.4(6) . 7_465
O38 Ta1 Cs2 53.3(6) . 7_465
O68 Ta1 Cs2 103.2(6) . 7_465
O7 Ta2 O3 89.8(7) . 2
O7 Ta2 O20 90.2(8) . .
O3 Ta2 O20 88.9(7) 2 .
O7 Ta2 O29 91.4(9) . .
O3 Ta2 O29 177.3(8) 2 .
O20 Ta2 O29 93.5(8) . .
O7 Ta2 O1 94.1(8) . .
O3 Ta2 O1 92.4(8) 2 .
O20 Ta2 O1 175.5(8) . .
O29 Ta2 O1 85.1(9) . .
O7 Ta2 O36 177.4(9) . .
O3 Ta2 O36 91.0(7) 2 .
O20 Ta2 O36 92.3(8) . .
O29 Ta2 O36 87.7(9) . .
O1 Ta2 O36 83.4(8) . .
O4 Ta3 O77 97.2(9) 2 .
O4 Ta3 O42 97.8(9) 2 .
O77 Ta3 O42 90.9(9) . .
O4 Ta3 O53 102.4(8) 2 .
O77 Ta3 O53 89.6(9) . .
O42 Ta3 O53 159.6(9) . .
O4 Ta3 O6 100.3(8) 2 .
O77 Ta3 O6 162.5(9) . .
O42 Ta3 O6 87.3(9) . .
O53 Ta3 O6 86.1(9) . .
O4 Ta3 O15 175.4(8) 2 .
O77 Ta3 O15 86.5(8) . .
O42 Ta3 O15 84.8(9) . .
O53 Ta3 O15 74.9(8) . .
O6 Ta3 O15 76.0(8) . .
O4 Ta3 Cs2 75.4(6) 2 8_566
O77 Ta3 Cs2 133.9(7) . 8_566
O42 Ta3 Cs2 46.9(7) . 8_566
O53 Ta3 Cs2 136.5(6) . 8_566
O6 Ta3 Cs2 52.9(6) . 8_566
O15 Ta3 Cs2 103.9(6) . 8_566
O20 Ta4 O18 90.5(8) . .
O20 Ta4 O3 90.8(7) . .
O18 Ta4 O3 88.8(8) . .
O20 Ta4 O4 175.1(8) . .
O18 Ta4 O4 93.8(8) . .
O3 Ta4 O4 91.8(7) . .
O20 Ta4 O57 91.0(8) . .
O18 Ta4 O57 178.0(10) . .
O3 Ta4 O57 92.4(8) . .
O4 Ta4 O57 84.7(8) . .
O20 Ta4 O51 91.7(8) . .
O18 Ta4 O51 92.2(8) . .
O3 Ta4 O51 177.3(8) . .
O4 Ta4 O51 85.6(8) . .
O57 Ta4 O51 86.4(9) . .
O36 Ta5 O39 96.5(9) . .
O36 Ta5 O42 99.8(9) . .
O39 Ta5 O42 90.1(9) . .
O36 Ta5 O5 102.8(9) . .
O39 Ta5 O5 160.7(9) . .
O42 Ta5 O5 86.7(9) . .
O36 Ta5 O64 101.8(8) . .
O39 Ta5 O64 89.1(9) . .
O42 Ta5 O64 158.4(8) . .
O5 Ta5 O64 87.0(8) . .
O36 Ta5 O11 174.9(8) . .
O39 Ta5 O11 86.2(8) . .
O42 Ta5 O11 84.5(8) . .
O5 Ta5 O11 74.5(8) . .
O64 Ta5 O11 73.9(8) . .
O36 Ta5 Cs7 57.6(6) . 6_566
O39 Ta5 Cs7 93.3(6) . 6_566
O42 Ta5 Cs7 157.4(6) . 6_566
O5 Ta5 Cs7 97.0(6) . 6_566
O64 Ta5 Cs7 44.1(6) . 6_566
O11 Ta5 Cs7 118.0(6) . 6_566
O36 Ta5 Cs2 77.8(6) . 8_566
O39 Ta5 Cs2 133.2(6) . 8_566
O42 Ta5 Cs2 46.9(6) . 8_566
O5 Ta5 Cs2 53.1(6) . 8_566
O64 Ta5 Cs2 137.8(6) . 8_566
O11 Ta5 Cs2 103.5(5) . 8_566
Cs7 Ta5 Cs2 119.64(14) 6_566 8_566
O51 Ta6 O39 98.2(9) . .
O51 Ta6 O77 100.0(9) . .
O39 Ta6 O77 89.1(9) . .
O51 Ta6 O2 100.4(9) . .
O39 Ta6 O2 90.4(9) . .
O77 Ta6 O2 159.4(9) . .
O51 Ta6 O79 102.6(9) . .
O39 Ta6 O79 159.2(9) . .
O77 Ta6 O79 87.2(9) . .
O2 Ta6 O79 86.0(9) . .
O51 Ta6 O16 173.9(8) . .
O39 Ta6 O16 84.9(8) . .
O77 Ta6 O16 85.2(8) . .
O2 Ta6 O16 74.3(8) . .
O79 Ta6 O16 74.5(8) . .
O57 Ta7 O60 98.0(9) . .
O57 Ta7 O44 99.9(9) . .
O60 Ta7 O44 89.0(9) . .
O57 Ta7 O75 101.6(10) . .
O60 Ta7 O75 88.6(9) . .
O44 Ta7 O75 158.6(9) . .
O57 Ta7 O52 102.2(8) . .
O60 Ta7 O52 159.7(9) . .
O44 Ta7 O52 86.0(9) . .
O75 Ta7 O52 89.0(9) . .
O57 Ta7 O56 176.2(8) . .
O60 Ta7 O56 85.0(8) . .
O44 Ta7 O56 82.5(8) . .
O75 Ta7 O56 76.0(8) . .
O52 Ta7 O56 75.0(7) . .
O57 Ta7 Cs2 77.1(6) . 7_465
O60 Ta7 Cs2 134.0(6) . 7_465
O44 Ta7 Cs2 48.5(6) . 7_465
O75 Ta7 Cs2 137.4(7) . 7_465
O52 Ta7 Cs2 51.1(6) . 7_465
O56 Ta7 Cs2 102.7(5) . 7_465
O62 Ta8 O29 99.3(9) . .
O62 Ta8 O60 88.9(8) . .
O29 Ta8 O60 98.1(9) . .
O62 Ta8 O41 157.3(9) . .
O29 Ta8 O41 103.3(9) . .
O60 Ta8 O41 90.2(9) . .
O62 Ta8 O23 88.7(8) . .
O29 Ta8 O23 103.1(9) . .
O60 Ta8 O23 158.8(8) . .
O41 Ta8 O23 83.9(9) . .
O62 Ta8 O47 82.8(9) . .
O29 Ta8 O47 176.4(8) . .
O60 Ta8 O47 84.9(8) . .
O41 Ta8 O47 74.6(9) . .
O23 Ta8 O47 73.9(8) . .
O62 Ta8 Cs7 157.6(6) . 6_566
O29 Ta8 Cs7 58.3(7) . 6_566
O60 Ta8 Cs7 93.7(6) . 6_566
O41 Ta8 Cs7 45.1(6) . 6_566
O23 Ta8 Cs7 96.5(6) . 6_566
O47 Ta8 Cs7 119.6(6) . 6_566
O54 W1 O27 98.5(11) . .
O54 W1 O35 100.9(11) . .
O27 W1 O35 88.8(10) . .
O54 W1 O46 100.0(11) . .
O27 W1 O46 85.7(11) . .
O35 W1 O46 159.0(11) . .
O54 W1 O50 101.5(11) . .
O27 W1 O50 160.0(10) . .
O35 W1 O50 88.5(9) . .
O46 W1 O50 89.8(10) . .
O54 W1 O34 171.9(10) . .
O27 W1 O34 75.6(9) . .
O35 W1 O34 84.7(9) . .
O46 W1 O34 74.2(10) . .
O50 W1 O34 84.5(9) . .
O54 W1 Cs4 58.6(8) . 7_465
O27 W1 Cs4 55.3(7) . 7_465
O35 W1 Cs4 129.9(7) . 7_465
O46 W1 Cs4 61.2(8) . 7_465
O50 W1 Cs4 137.3(6) . 7_465
O34 W1 Cs4 113.3(6) . 7_465
O54 W1 Cs1 75.1(8) . 7_465
O27 W1 Cs1 58.9(7) . 7_465
O35 W1 Cs1 43.9(7) . 7_465
O46 W1 Cs1 142.2(8) . 7_465
O50 W1 Cs1 127.9(6) . 7_465
O34 W1 Cs1 105.7(6) . 7_465
Cs4 W1 Cs1 86.06(10) 7_465 7_465
O54 W1 Cs6 44.3(8) . 6_566
O27 W1 Cs6 141.5(8) . 6_566
O35 W1 Cs6 89.7(7) . 6_566
O46 W1 Cs6 107.2(8) . 6_566
O50 W1 Cs6 58.3(7) . 6_566
O34 W1 Cs6 142.5(5) . 6_566
Cs4 W1 Cs6 98.66(11) 7_465 6_566
Cs1 W1 Cs6 95.21(10) 7_465 6_566
O31 W2 O75 101.2(12) . .
O31 W2 O28 103.7(11) . .
O75 W2 O28 92.2(10) . .
O31 W2 O35 98.8(12) . .
O75 W2 O35 159.8(10) . .
O28 W2 O35 85.8(9) . .
O31 W2 O26 98.6(11) . .
O75 W2 O26 89.3(10) . .
O28 W2 O26 156.9(10) . .
O35 W2 O26 84.8(9) . .
O31 W2 O56 170.6(10) . .
O75 W2 O56 75.0(9) . .
O28 W2 O56 85.2(8) . .
O35 W2 O56 84.7(8) . .
O26 W2 O56 73.0(8) . .
O31 W2 Cs1 68.9(9) . 7_465
O75 W2 Cs1 136.4(7) . 7_465
O28 W2 Cs1 131.2(6) . 7_465
O35 W2 Cs1 50.5(7) . 7_465
O26 W2 Cs1 52.9(6) . 7_465
O56 W2 Cs1 107.7(4) . 7_465
O58 W3 O63 103.0(11) . .
O58 W3 O24 101.4(11) . .
O63 W3 O24 86.2(10) . .
O58 W3 O46 100.9(11) . .
O63 W3 O46 89.9(11) . .
O24 W3 O46 157.7(10) . .
O58 W3 O69 100.2(11) . .
O63 W3 O69 156.9(9) . .
O24 W3 O69 89.7(10) . .
O46 W3 O69 85.4(11) . .
O58 W3 O34 170.7(10) . .
O63 W3 O34 82.3(8) . .
O24 W3 O34 86.5(8) . .
O46 W3 O34 71.2(9) . .
O69 W3 O34 74.8(9) . .
O58 W3 Cs8 71.4(9) . 6_566
O63 W3 Cs8 50.1(7) . 6_566
O24 W3 Cs8 129.6(7) . 6_566
O46 W3 Cs8 59.9(8) . 6_566
O69 W3 Cs8 140.5(7) . 6_566
O34 W3 Cs8 107.4(6) . 6_566
O10 W4 O2 103.6(10) . .
O10 W4 O45 103.3(11) . .
O2 W4 O45 92.0(9) . .
O10 W4 O59 98.0(12) . .
O2 W4 O59 89.6(10) . .
O45 W4 O59 157.6(10) . .
O10 W4 O74 99.8(10) . .
O2 W4 O74 156.5(10) . .
O45 W4 O74 84.7(9) . .
O59 W4 O74 85.0(10) . .
O10 W4 O16 172.2(10) . .
O2 W4 O16 73.6(8) . .
O45 W4 O16 84.2(8) . .
O59 W4 O16 74.9(9) . .
O74 W4 O16 83.0(8) . .
O10 W4 Cs8 50.2(8) . 7_465
O2 W4 Cs8 149.4(7) . 7_465
O45 W4 Cs8 108.1(6) . 7_465
O59 W4 Cs8 80.5(7) . 7_465
O74 W4 Cs8 51.7(7) . 7_465
O16 W4 Cs8 130.0(5) . 7_465
O40 W5 O55 101.6(12) . .
O40 W5 O37 103.3(12) . .
O55 W5 O37 88.6(10) . .
O40 W5 O83 102.7(12) . .
O55 W5 O83 155.6(11) . .
O37 W5 O83 88.1(10) . .
O40 W5 O33 100.3(12) . .
O55 W5 O33 83.7(11) . .
O37 W5 O33 156.3(10) . .
O83 W5 O33 89.7(11) . .
O40 W5 O73 170.2(10) . .
O55 W5 O73 71.0(9) . .
O37 W5 O73 83.2(8) . .
O83 W5 O73 84.6(9) . .
O33 W5 O73 73.0(9) . .
O40 W5 Cs6 50.3(9) . 7_465
O55 W5 Cs6 142.8(7) . 7_465
O37 W5 Cs6 118.5(7) . 7_465
O83 W5 Cs6 57.4(8) . 7_465
O33 W5 Cs6 79.4(8) . 7_465
O73 W5 Cs6 132.8(5) . 7_465
O48 W6 O74 103.2(12) . .
O48 W6 O32 99.8(11) . .
O74 W6 O32 156.8(10) . .
O48 W6 O82 103.0(11) . .
O74 W6 O82 87.5(10) . .
O32 W6 O82 90.0(10) . .
O48 W6 O33 98.8(11) . .
O74 W6 O33 88.3(10) . .
O32 W6 O33 85.6(10) . .
O82 W6 O33 158.2(9) . .
O48 W6 O73 169.4(10) . .
O74 W6 O73 83.8(9) . .
O32 W6 O73 73.0(8) . .
O82 W6 O73 85.1(8) . .
O33 W6 O73 73.2(9) . .
O48 W6 Cs4 61.8(9) . 6_576
O74 W6 Cs4 135.7(7) . 6_576
O32 W6 Cs4 55.8(6) . 6_576
O82 W6 Cs4 135.0(7) . 6_576
O33 W6 Cs4 56.9(7) . 6_576
O73 W6 Cs4 107.7(5) . 6_576
O48 W6 Cs8 53.5(9) . 7_465
O74 W6 Cs8 51.5(7) . 7_465
O32 W6 Cs8 149.1(6) . 7_465
O82 W6 Cs8 109.6(7) . 7_465
O33 W6 Cs8 84.0(7) . 7_465
O73 W6 Cs8 130.5(5) . 7_465
Cs4 W6 Cs8 94.54(15) 6_576 7_465
O71 W7 O6 103.1(11) . .
O71 W7 O72 101.5(11) . .
O6 W7 O72 89.6(10) . .
O71 W7 O25 97.9(11) . .
O6 W7 O25 158.8(9) . .
O72 W7 O25 83.6(10) . .
O71 W7 O43 100.7(11) . .
O6 W7 O43 91.0(9) . .
O72 W7 O43 157.0(10) . .
O25 W7 O43 87.6(9) . .
O71 W7 O15 174.4(10) . .
O6 W7 O15 75.5(8) . .
O72 W7 O15 73.2(9) . .
O25 W7 O15 83.4(8) . .
O43 W7 O15 84.8(8) . .
O71 W7 Cs2 87.5(9) . 8_566
O6 W7 Cs2 45.0(7) . 8_566
O72 W7 Cs2 134.4(7) . 8_566
O25 W7 Cs2 139.9(7) . 8_566
O43 W7 Cs2 52.5(7) . 8_566
O15 W7 Cs2 95.0(5) . 8_566
O84 W8 O53 101.3(11) . .
O84 W8 O78 103.8(11) . .
O53 W8 O78 87.4(9) . .
O84 W8 O37 102.6(11) . .
O53 W8 O37 156.1(9) . .
O78 W8 O37 88.0(9) . .
O84 W8 O72 100.7(11) . .
O53 W8 O72 89.0(9) . .
O78 W8 O72 155.5(10) . .
O37 W8 O72 85.5(10) . .
O84 W8 O15 171.0(10) . .
O53 W8 O15 73.1(8) . .
O78 W8 O15 83.3(9) . .
O37 W8 O15 83.0(8) . .
O72 W8 O15 72.5(9) . .
O84 W8 Cs1 53.8(9) . 2
O53 W8 Cs1 49.4(6) . 2
O78 W8 Cs1 87.1(7) . 2
O37 W8 Cs1 153.6(7) . 2
O72 W8 Cs1 108.7(7) . 2
O15 W8 Cs1 122.1(5) . 2
O67 W9 O23 100.7(11) . .
O67 W9 O22 100.1(11) . .
O23 W9 O22 88.9(9) . .
O67 W9 O81 102.5(13) . .
O23 W9 O81 92.2(10) . .
O22 W9 O81 156.8(10) . .
O67 W9 O63 101.9(11) . .
O23 W9 O63 157.4(10) . .
O22 W9 O63 85.9(9) . .
O81 W9 O63 84.3(10) . .
O67 W9 O47 173.2(11) . .
O23 W9 O47 74.7(9) . .
O22 W9 O47 75.1(9) . .
O81 W9 O47 82.8(10) . .
O63 W9 O47 82.7(9) . .
O67 W9 Cs8 72.4(9) . 6_566
O23 W9 Cs8 141.5(7) . 6_566
O22 W9 Cs8 56.7(7) . 6_566
O81 W9 Cs8 126.2(8) . 6_566
O63 W9 Cs8 47.5(6) . 6_566
O47 W9 Cs8 108.0(6) . 6_566
O13 W10 O41 103.2(10) . .
O13 W10 O50 98.1(10) . .
O41 W10 O50 158.6(9) . .
O13 W10 O28 101.1(10) . .
O41 W10 O28 90.6(10) . .
O50 W10 O28 83.7(9) . .
O13 W10 O22 102.4(10) . .
O41 W10 O22 90.1(10) . .
O50 W10 O22 87.0(9) . .
O28 W10 O22 155.7(9) . .
O13 W10 O47 174.7(9) . .
O41 W10 O47 74.3(8) . .
O50 W10 O47 84.6(9) . .
O28 W10 O47 83.7(8) . .
O22 W10 O47 73.1(8) . .
O13 W10 Cs6 44.8(7) . 6_566
O41 W10 Cs6 145.9(7) . 6_566
O50 W10 Cs6 54.5(7) . 6_566
O28 W10 Cs6 86.2(6) . 6_566
O22 W10 Cs6 106.3(6) . 6_566
O47 W10 Cs6 138.7(5) . 6_566
O13 W10 Cs7 73.2(7) . 6_566
O41 W10 Cs7 30.1(7) . 6_566
O50 W10 Cs7 170.3(7) . 6_566
O28 W10 Cs7 93.5(6) . 6_566
O22 W10 Cs7 99.1(6) . 6_566
O47 W10 Cs7 104.3(5) . 6_566
Cs6 W10 Cs7 116.19(12) 6_566 6_566
O14 W11 O5 101.8(10) . .
O14 W11 O43 101.8(11) . .
O5 W11 O43 88.1(9) . .
O14 W11 O76 99.5(11) . .
O5 W11 O76 158.7(10) . .
O43 W11 O76 86.2(10) . .
O14 W11 O19 100.3(10) . .
O5 W11 O19 90.8(9) . .
O43 W11 O19 157.6(9) . .
O76 W11 O19 86.8(10) . .
O14 W11 O11 173.0(10) . .
O5 W11 O11 75.1(8) . .
O43 W11 O11 84.5(8) . .
O76 W11 O11 83.9(9) . .
O19 W11 O11 73.6(8) . .
O14 W11 Cs2 87.5(8) . 8_566
O5 W11 Cs2 43.8(7) . 8_566
O43 W11 Cs2 50.6(7) . 8_566
O76 W11 Cs2 136.6(7) . 8_566
O19 W11 Cs2 134.3(6) . 8_566
O11 W11 Cs2 94.3(5) . 8_566
O21 W12 O64 101.1(11) . .
O21 W12 O45 100.0(11) . .
O64 W12 O45 90.2(9) . .
O21 W12 O82 100.2(10) . .
O64 W12 O82 158.7(9) . .
O45 W12 O82 84.7(10) . .
O21 W12 O19 102.8(11) . .
O64 W12 O19 90.0(9) . .
O45 W12 O19 156.7(10) . .
O82 W12 O19 86.8(10) . .
O21 W12 O11 174.5(10) . .
O64 W12 O11 75.4(9) . .
O45 W12 O11 84.4(8) . .
O82 W12 O11 83.5(8) . .
O19 W12 O11 73.2(8) . .
O21 W12 Cs7 71.5(8) . 6_566
O64 W12 Cs7 29.6(7) . 6_566
O45 W12 Cs7 94.3(7) . 6_566
O82 W12 Cs7 171.4(7) . 6_566
O19 W12 Cs7 97.3(6) . 6_566
O11 W12 Cs7 105.0(5) . 6_566
O9 W13 O79 98.5(11) . .
O9 W13 O83 102.1(11) . .
O79 W13 O83 159.4(11) . .
O9 W13 O59 99.4(11) . .
O79 W13 O59 91.6(10) . .
O83 W13 O59 84.9(10) . .
O9 W13 O78 102.3(11) . .
O79 W13 O78 88.4(10) . .
O83 W13 O78 87.4(10) . .
O59 W13 O78 158.0(10) . .
O9 W13 O16 170.7(10) . .
O79 W13 O16 74.9(8) . .
O83 W13 O16 84.6(9) . .
O59 W13 O16 74.6(9) . .
O78 W13 O16 84.3(8) . .
O9 W13 Cs6 58.6(8) . 7_465
O79 W13 Cs6 151.5(7) . 7_465
O83 W13 Cs6 46.8(8) . 7_465
O59 W13 Cs6 77.3(7) . 7_465
O78 W13 Cs6 111.6(7) . 7_465
O16 W13 Cs6 125.3(5) . 7_465
O70 W14 O76 103.8(13) . .
O70 W14 O55 101.3(13) . .
O76 W14 O55 154.8(10) . .
O70 W14 O25 102.5(11) . .
O76 W14 O25 87.8(10) . .
O55 W14 O25 89.3(10) . .
O70 W14 O32 102.0(11) . .
O76 W14 O32 88.2(10) . .
O55 W14 O32 84.2(10) . .
O25 W14 O32 155.5(9) . .
O70 W14 O73 169.6(11) . .
O76 W14 O73 84.3(9) . .
O55 W14 O73 70.5(9) . .
O25 W14 O73 84.1(8) . .
O32 W14 O73 71.4(8) . .
O70 W14 K2 78.0(10) . 6_576
O76 W14 K2 52.4(7) . 6_576
O55 W14 K2 132.6(7) . 6_576
O25 W14 K2 137.7(7) . 6_576
O32 W14 K2 50.9(7) . 6_576
O73 W14 K2 102.7(6) . 6_576
O70 W14 Cs4 77.2(9) . 6_576
O76 W14 Cs4 126.2(7) . 6_576
O55 W14 Cs4 57.8(7) . 6_576
O25 W14 Cs4 145.6(7) . 6_576
O32 W14 Cs4 41.4(6) . 6_576
O73 W14 Cs4 92.9(5) . 6_576
K2 W14 Cs4 76.44(15) 6_576 6_576
O80 W15 O52 100.5(10) . .
O80 W15 O26 101.4(11) . .
O52 W15 O26 91.9(10) . .
O80 W15 O61 100.7(11) . .
O52 W15 O61 158.5(10) . .
O26 W15 O61 87.1(10) . .
O80 W15 O66 100.3(10) . .
O52 W15 O66 88.1(10) . .
O26 W15 O66 158.0(9) . .
O61 W15 O66 84.9(10) . .
O80 W15 O56 174.0(10) . .
O52 W15 O56 74.9(7) . .
O26 W15 O56 75.1(8) . .
O61 W15 O56 84.1(9) . .
O66 W15 O56 83.7(8) . .
O80 W15 Cs3 52.2(9) . 7_465
O52 W15 Cs3 63.9(7) . 7_465
O26 W15 Cs3 67.4(7) . 7_465
O61 W15 Cs3 134.1(7) . 7_465
O66 W15 Cs3 131.1(6) . 7_465
O56 W15 Cs3 121.8(5) . 7_465
O80 W15 Cs2 85.1(8) . 7_465
O52 W15 Cs2 42.6(7) . 7_465
O26 W15 Cs2 134.1(7) . 7_465
O61 W15 Cs2 136.8(7) . 7_465
O66 W15 Cs2 52.1(6) . 7_465
O56 W15 Cs2 93.9(5) . 7_465
Cs3 W15 Cs2 82.84(10) 7_465 7_465
O80 W15 Cs1 84.7(8) . 7_465
O52 W15 Cs1 129.3(7) . 7_465
O26 W15 Cs1 38.5(7) . 7_465
O61 W15 Cs1 56.4(7) . 7_465
O66 W15 Cs1 141.1(6) . 7_465
O56 W15 Cs1 95.1(5) . 7_465
Cs3 W15 Cs1 82.14(10) 7_465 7_465
Cs2 W15 Cs1 164.93(8) 7_465 7_465
O17 W16 O38 99.4(10) . .
O17 W16 O65 103.5(11) . .
O38 W16 O65 87.9(10) . .
O17 W16 O66 99.3(10) . .
O38 W16 O66 91.3(9) . .
O65 W16 O66 157.0(9) . .
O17 W16 O30 102.7(10) . .
O38 W16 O30 157.8(9) . .
O65 W16 O30 87.9(10) . .
O66 W16 O30 84.2(9) . .
O17 W16 O68 171.9(10) . .
O38 W16 O68 73.5(8) . .
O65 W16 O68 72.9(9) . .
O66 W16 O68 84.9(8) . .
O30 W16 O68 84.5(8) . .
O17 W16 Cs2 82.9(8) . 7_465
O38 W16 Cs2 46.3(7) . 7_465
O65 W16 Cs2 133.9(7) . 7_465
O66 W16 Cs2 52.0(6) . 7_465
O30 W16 Cs2 135.9(7) . 7_465
O68 W16 Cs2 94.5(5) . 7_465
O8 W17 O49 100.7(11) . .
O8 W17 O65 102.4(11) . .
O49 W17 O65 88.6(9) . .
O8 W17 O81 103.0(12) . .
O49 W17 O81 89.6(10) . .
O65 W17 O81 154.4(10) . .
O8 W17 O24 99.9(11) . .
O49 W17 O24 159.4(10) . .
O65 W17 O24 87.1(10) . .
O81 W17 O24 85.6(10) . .
O8 W17 O68 172.7(10) . .
O49 W17 O68 74.0(9) . .
O65 W17 O68 72.8(8) . .
O81 W17 O68 82.2(10) . .
O24 W17 O68 85.5(8) . .
O12 W18 O30 100.9(11) . .
O12 W18 O61 104.8(11) . .
O30 W18 O61 86.0(10) . .
O12 W18 O69 98.5(10) . .
O30 W18 O69 89.6(10) . .
O61 W18 O69 156.8(10) . .
O12 W18 O27 103.4(11) . .
O30 W18 O27 155.6(9) . .
O61 W18 O27 89.3(10) . .
O69 W18 O27 85.4(10) . .
O12 W18 O34 170.9(10) . .
O30 W18 O34 84.8(9) . .
O61 W18 O34 82.6(9) . .
O69 W18 O34 74.3(8) . .
O27 W18 O34 70.9(8) . .

loop_
_geom_bond_atom_site_label_1
_geom_bond_atom_site_label_2
_geom_bond_distance
_geom_bond_site_symmetry_2
Cs1 O35 3.13(2) 7_465
Cs1 O26 3.21(2) 7_465
Cs1 O53 3.33(2) 2
Cs1 O85 3.36(2) .
Cs1 O84 3.51(3) 2
Cs1 O27 3.60(2) 7_465
Cs1 O31 3.73(3) 7_465
Cs1 O61 3.77(2) 7_465
Cs1 W2 3.986(4) 7_465
Cs1 W1 4.195(4) 7_465
Cs1 W8 4.235(4) 2
Cs1 W15 4.468(4) 7_465
Cs2 O7W 2.97(4) .
Cs2 O42 3.17(2) 8_465
Cs2 O44 3.19(2) 7_465
Cs2 O52 3.26(2) 7_465
Cs2 O6W 3.30(3) .
Cs2 O6 3.35(2) 8_465
Cs2 O5 3.36(2) 8_465
Cs2 O38 3.38(2) 7_465
Cs2 O66 3.55(2) 7_465
Cs2 O43 3.57(2) 8_465
Cs2 Ta7 4.125(4) 7_465
Cs2 Ta3 4.150(4) 8_465
Cs3 O80 3.26(3) 7_465
Cs3 O52 3.61(2) 7_465
Cs3 O5W 3.62(3) 7_465
Cs3 O26 3.72(2) 7_465
Cs3 W15 4.011(5) 7_465
Cs3 Cs3 4.562(9) 7_465
Cs4 O70 3.15(3) 5_576
Cs4 O17W 3.17(4) .
Cs4 O32 3.27(2) 6_575
Cs4 O27 3.27(2) 7_465
Cs4 O33 3.30(2) 6_575
Cs4 O16W 3.38(5) .
Cs4 O54 3.39(3) 7_465
Cs4 O48 3.46(3) 6_575
Cs4 O46 3.46(3) 7_465
Cs4 O55 3.81(2) 6_575
Cs4 W6 3.928(5) 6_575
Cs4 W1 3.952(5) 7_465
Cs6 O54 3.20(3) 6_565
Cs6 O40 3.29(3) 7_465
Cs6 O13 3.36(2) 6_565
Cs6 O84 3.44(3) 3_444
Cs6 O83 3.47(3) 7_465
Cs6 O4W 3.52(2) .
Cs6 O50 3.59(2) 6_565
Cs6 O9W 3.64(2) .
Cs6 W5 4.097(5) 7_465
Cs6 W1 4.205(5) 6_565
Cs6 W10 4.350(6) 6_565
Cs6 W13 4.494(6) 7_465
Cs7 O64 2.98(2) 6_565
Cs7 O41 3.02(2) 6_565
Cs7 O36 3.46(2) 6_565
Cs7 O29 3.48(2) 6_565
Cs7 Ta5 4.076(5) 6_565
Cs7 Ta8 4.079(5) 6_565
Cs7 W12 4.424(6) 6_565
Cs7 W10 4.481(6) 6_565
Cs8 O9W 3.07(2) .
Cs8 O63 3.06(2) 6_565
Cs8 O74 3.20(2) 7_465
Cs8 O10 3.22(2) 7_465
Cs8 O48 3.28(3) 7_465
Cs8 O22 3.37(2) 6_565
Cs8 O46 3.38(3) 6_565
Cs8 O58 3.73(3) 6_565
Cs8 O50 3.79(2) 6_565
Cs8 W3 3.904(8) 6_565
Cs8 W6 4.005(8) 7_465
Cs8 W9 4.012(7) 6_565
K1 O62 3.20(2) 2
K1 O3W 3.21(2) .
K1 O3W 3.21(2) 2
K1 O23 3.39(2) 2
K1 Ta8 4.101(7) 2
K1 Ta1 4.170(7) 2
K2 O1W 2.90(2) .
K2 O70 3.24(3) 5_576
K2 O32 3.28(2) 6_575
K2 O76 3.33(3) 6_575
K2 O14 3.38(2) 5_576
K2 K2 3.395(18) 2
K2 W14 4.139(8) 6_575
K3 O21 3.14(3) 6_565
K3 Cs8 5.32(2) 4_444
O1 Ta1 1.85(2) 2
O1 Ta2 2.00(2) .
O2 W4 1.89(2) .
O2 Ta6 1.96(2) .
O3 Ta4 1.939(17) .
O3 Ta2 1.949(17) 2
O4 Ta3 1.863(18) 2
O4 Ta4 1.968(18) .
O5 W11 1.88(2) .
O5 Ta5 2.01(2) .
O5 Cs2 3.36(2) 8_566
O6 W7 1.89(2) .
O6 Ta3 2.01(2) .
O6 Cs2 3.35(2) 8_566
O7 Ta2 1.938(10) .
O7 Ta2 1.938(10) 2
O8 W17 1.66(2) .
O9 W13 1.72(2) .
O10 W4 1.71(2) .
O10 Cs8 3.22(2) 7_465
O11 Si1 1.61(2) .
O11 Ta5 2.30(2) .
O11 W11 2.37(2) .
O11 W12 2.38(2) .
O12 W18 1.72(2) .
O13 W10 1.70(2) .
O13 Cs6 3.36(2) 6_566
O14 W11 1.73(2) .
O14 K2 3.38(2) 5_576
O15 Si1 1.62(2) .
O15 Ta3 2.27(2) .
O15 W8 2.38(2) .
O15 W7 2.38(2) .
O16 Si1 1.66(2) .
O16 Ta6 2.269(19) .
O16 W4 2.35(2) .
O16 W13 2.38(2) .
O17 W16 1.76(2) .
O18 Ta4 1.932(9) .
O18 Ta4 1.932(9) 2
O19 W11 1.92(2) .
O19 W12 1.93(2) .
O20 Ta4 1.882(18) .
O20 Ta2 1.952(18) .
O21 W12 1.72(2) .
O21 K3 3.14(3) 6_566
O22 W9 1.89(2) .
O22 W10 1.94(2) .
O22 Cs8 3.37(2) 6_566
O23 W9 1.88(2) .
O23 Ta8 2.00(2) .
O24 W3 1.91(2) .
O24 W17 1.92(2) .
O25 W7 1.92(2) .
O25 W14 1.92(2) .
O26 W15 1.90(2) .
O26 W2 1.98(2) .
O26 Cs1 3.21(2) 7_465
O26 Cs3 3.72(2) 7_465
O27 W1 1.86(2) .
O27 W18 1.97(2) .
O27 Cs4 3.27(2) 7_465
O27 Cs1 3.60(2) 7_465
O28 W2 1.89(2) .
O28 W10 1.94(2) .
O29 Ta8 1.88(2) .
O29 Ta2 1.99(2) .
O29 Cs7 3.48(2) 6_566
O30 W18 1.84(2) .
O30 W16 1.97(2) .
O31 W2 1.78(3) .
O31 Cs1 3.73(3) 7_465
O32 W6 1.85(2) .
O32 W14 1.95(2) .
O32 Cs4 3.27(2) 6_576
O32 K2 3.28(2) 6_576
O33 W5 1.91(2) .
O33 W6 1.93(3) .
O33 Cs4 3.30(2) 6_576
O34 Si2 1.61(2) .
O34 W1 2.29(2) .
O34 W3 2.39(2) .
O34 W18 2.41(2) .
O35 W1 1.87(2) .
O35 W2 1.98(2) .
O35 Cs1 3.13(2) 7_465
O36 Ta5 1.83(2) .
O36 Ta2 2.013(19) .
O36 Cs7 3.46(2) 6_566
O37 W5 1.88(2) .
O37 W8 1.94(2) .
O38 W16 1.86(2) .
O38 Ta1 1.98(2) .
O38 Cs2 3.38(2) 7_465
O39 Ta5 1.89(2) .
O39 Ta6 1.92(2) .
O40 W5 1.68(3) .
O40 Cs6 3.29(3) 7_465
O41 W10 1.86(2) .
O41 Ta8 1.99(2) .
O41 Cs7 3.02(2) 6_566
O42 Ta3 1.90(2) .
O42 Ta5 1.94(2) .
O42 Cs2 3.17(2) 8_566
O43 W11 1.90(2) .
O43 W7 1.95(2) .
O43 Cs2 3.57(2) 8_566
O44 Ta1 1.89(2) .
O44 Ta7 1.94(2) .
O44 Cs2 3.19(2) 7_465
O45 W12 1.89(2) .
O45 W4 1.94(2) .
O46 W1 1.89(2) .
O46 W3 1.93(3) .
O46 Cs8 3.38(3) 6_566
O46 Cs4 3.46(3) 7_465
O47 Si2 1.61(2) .
O47 Ta8 2.31(2) .
O47 W9 2.37(2) .
O47 W10 2.41(2) .
O48 W6 1.73(2) .
O48 Cs8 3.28(3) 7_465
O48 Cs4 3.46(3) 6_576
O49 W17 1.90(2) .
O49 Ta1 1.97(2) .
O50 W1 1.91(2) .
O50 W10 1.93(2) .
O50 Cs6 3.59(2) 6_566
O50 Cs8 3.79(2) 6_566
O51 Ta6 1.84(2) .
O51 Ta4 2.04(2) .
O52 W15 1.88(2) .
O52 Ta7 2.02(2) .
O52 Cs2 3.26(2) 7_465
O52 Cs3 3.61(2) 7_465
O53 W8 1.88(2) .
O53 Ta3 1.94(2) .
O53 Cs1 3.33(2) 2
O54 W1 1.73(2) .
O54 Cs6 3.20(3) 6_566
O54 Cs4 3.39(3) 7_465
O55 W5 1.85(2) .
O55 W14 1.92(3) .
O55 Cs4 3.81(2) 6_576
O56 Si2 1.62(2) .
O56 Ta7 2.270(18) .
O56 W15 2.370(17) .
O56 W2 2.403(19) .
O57 Ta7 1.84(2) .
O57 Ta4 2.000(19) .
O58 W3 1.71(2) .
O58 Cs8 3.73(3) 6_566
O59 W13 1.95(3) .
O59 W4 1.96(3) .
O60 Ta8 1.90(2) .
O60 Ta7 1.90(2) .
O61 W15 1.90(2) .
O61 W18 1.91(2) .
O61 Cs1 3.77(2) 7_465
O62 Ta8 1.87(2) .
O62 Ta1 1.936(19) .
O63 W3 1.89(2) .
O63 W9 1.93(2) .
O63 Cs8 3.06(2) 6_566
O64 W12 1.83(2) .
O64 Ta5 2.03(2) .
O64 Cs7 2.98(2) 6_566
O65 W16 1.90(2) .
O65 W17 1.92(2) .
O66 W16 1.91(2) .
O66 W15 1.93(2) .
O66 Cs2 3.55(2) 7_465
O67 W9 1.71(2) .
O68 Si2 1.61(2) .
O68 Ta1 2.25(2) .
O68 W17 2.40(2) .
O68 W16 2.41(2) .
O69 W18 1.93(2) .
O69 W3 1.94(2) .
O70 W14 1.72(2) .
O70 Cs4 3.15(3) 5_576
O70 K2 3.24(3) 5_576
O71 W7 1.71(2) .
O72 W7 1.90(3) .
O72 W8 1.94(2) .
O73 Si1 1.64(2) .
O73 W6 2.33(2) .
O73 W14 2.33(2) .
O73 W5 2.36(2) .
O74 W6 1.83(2) .
O74 W4 1.99(2) .
O74 Cs8 3.20(2) 7_465
O75 W2 1.87(2) .
O75 Ta7 2.00(2) .
O76 W11 1.91(2) .
O76 W14 1.92(3) .
O76 K2 3.33(3) 6_576
O77 Ta3 1.90(2) .
O77 Ta6 1.94(2) .
O78 W8 1.91(2) .
O78 W13 1.96(2) .
O79 W13 1.86(2) .
O79 Ta6 2.03(2) .
O80 W15 1.70(2) .
O80 Cs3 3.26(3) 7_465
O81 W9 1.90(2) .
O81 W17 1.92(2) .
O82 W6 1.89(3) .
O82 W12 1.91(2) .
O83 W5 1.88(2) .
O83 W13 1.94(2) .
O83 Cs6 3.47(3) 7_465
O84 W8 1.71(3) .
O84 Cs6 3.44(3) 3_556
O84 Cs1 3.51(3) 2
O85 Cs1 3.36(2) 2
O5W Cs3 3.62(3) 7_465
Ta1 O1 1.85(2) 2
Ta1 Cs2 4.171(4) 7_465
Ta2 O3 1.949(17) 2
Ta3 O4 1.863(18) 2
Ta3 Cs2 4.150(4) 8_566
Ta5 Cs7 4.076(5) 6_566
Ta5 Cs2 4.164(4) 8_566
Ta7 Cs2 4.125(4) 7_465
Ta8 Cs7 4.079(5) 6_566
W1 Cs4 3.952(5) 7_465
W1 Cs1 4.195(4) 7_465
W1 Cs6 4.205(5) 6_566
W2 Cs1 3.986(4) 7_465
W3 Cs8 3.904(8) 6_566
W4 Cs8 4.032(7) 7_465
W5 Cs6 4.097(5) 7_465
W6 Cs4 3.928(5) 6_576
W6 Cs8 4.005(8) 7_465
W7 Cs2 4.404(4) 8_566
W8 Cs1 4.235(4) 2
W9 Cs8 4.012(7) 6_566
W10 Cs6 4.350(6) 6_566
W10 Cs7 4.481(6) 6_566
W11 Cs2 4.460(4) 8_566
W12 Cs7 4.424(6) 6_566
W13 Cs6 4.494(6) 7_465
W14 K2 4.139(8) 6_576
W14 Cs4 4.465(5) 6_576
W15 Cs3 4.011(5) 7_465
W15 Cs2 4.389(4) 7_465
W15 Cs1 4.468(4) 7_465
W16 Cs2 4.389(4) 7_465
